data_1568684
loop_
_publ_author_name
'Jena, Rashmi'
'Benner, Florian'
'Delano, 4th, Francis'
'Holmes, Daniel'
'McCracken, John'
'Demir, Selvan'
'Odom, Aaron L.'

_publ_section_title
;
 A rare isocyanide derived from an unprecedented neutral yttrium(ii)
 bis(amide) complex.
;
_journal_issue 16
_journal_name_full 'Chemical science'
_journal_page_first 4257
_journal_page_last 4264
_journal_paper_doi 10.1039/d3sc00171g
_journal_volume 14
_journal_year 2023
_chemical_formula_moiety 'C72 H100 Cl N2 Y, 0.75(C6 H14), 0.25(C6 H12), C6 H11.5'
_chemical_formula_sum 'C84 H125 Cl N2 Y'
_chemical_formula_weight 1287.21
_space_group_crystal_system monoclinic
_space_group_IT_number 15
_space_group_name_Hall '-C 2yc'
_space_group_name_H-M_alt 'C 1 2/c 1'
_atom_sites_solution_hydrogens mixed
_atom_sites_solution_primary iterative
_audit_creation_date 2022-07-15
_audit_creation_method
;
Olex2 1.3
(compiled 2020.11.12 svn.r5f609507 for OlexSys, GUI svn.r6408)
;
_audit_update_record
;
2022-09-15 deposited with the CCDC.	2023-03-21 downloaded from the CCDC.
;
_cell_angle_alpha 90
_cell_angle_beta 91.0170(10)
_cell_angle_gamma 90
_cell_formula_units_Z 8
_cell_length_a 39.6030(5)
_cell_length_b 16.4949(2)
_cell_length_c 25.0473(3)
_cell_measurement_reflns_used 24642
_cell_measurement_temperature 99.99(10)
_cell_measurement_theta_max 76.1960
_cell_measurement_theta_min 2.8660
_cell_volume 16359.5(3)
_computing_cell_refinement 'CrysAlisPro 1.171.41.98a (Rigaku OD, 2021)'
_computing_data_collection 'CrysAlisPro 1.171.41.98a (Rigaku OD, 2021)'
_computing_data_reduction 'CrysAlisPro 1.171.41.98a (Rigaku OD, 2021)'
_computing_molecular_graphics 'Olex2 1.3 (Dolomanov et al., 2009)'
_computing_publication_material 'Olex2 1.3 (Dolomanov et al., 2009)'
_computing_structure_refinement 'SHELXL 2013/3 (Sheldrick, 2015)'
_computing_structure_solution 'olex2.solve 1.3 (Bourhis et al., 2015)'
_diffrn_ambient_environment N~2~
_diffrn_ambient_temperature 99.99(10)
_diffrn_detector 'Hybrid Pixel Array Detector'
_diffrn_detector_area_resol_mean 10.0000
_diffrn_detector_type HyPix
_diffrn_measured_fraction_theta_full 0.993
_diffrn_measured_fraction_theta_max 0.918
_diffrn_measurement_details
;
List of Runs (angles in degrees, time in seconds):

  # Type    Start    End  Width  t~exp~   \w     \q     \k     \f   Frames
#--------------------------------------------------------------------------
  1  \w     95.00 174.00   0.50    0.57    --  106.58  41.00  84.00  158
  2  \w    129.00 173.00   0.50    0.57    --  106.58  61.00 150.00   88
  3  \w     76.00 101.00   0.50    0.14    --   47.61  41.00  84.00   50
  4  \w    -27.00  25.00   0.50    0.14    --   47.61 -19.00  60.00  104
  5  \w     -6.00  25.00   0.50    0.14    --   47.61 -41.00 -68.00   62
  6  \w    -19.00  24.00   0.50    0.14    --   47.61 -19.00-180.00   86
  7  \w     34.00  70.00   0.50    0.57    --  106.58 -61.00-150.00   72
  8  \w     38.00  69.00   0.50    0.57    --  106.58 -61.00-180.00   62
  9  \w     40.00  65.00   0.50    0.57    --  106.58 -61.00 -90.00   50
 10  \w     35.00  69.00   0.50    0.57    --  106.58 -61.00 -60.00   68
 11  \w     34.00  70.00   0.50    0.57    --  106.58 -61.00 150.00   72
 12  \w    -70.00 -19.00   0.50    0.57    --  -91.75  61.00-180.00  102
 13  \w    -48.00 -21.00   0.50    0.57    --  -91.75  45.00-180.00   54
 14  \w    -47.00 -21.00   0.50    0.57    --  -91.75  45.00 -90.00   52
 15  \w    -52.00 -23.00   0.50    0.57    --  -91.75  45.00   0.00   58
 16  \w    -47.00  14.00   0.50    0.14    --  -47.61  41.00  84.00  122
 17  \w    -70.00 -19.00   0.50    0.57    --  -91.75  61.00 120.00  102
 18  \w    -47.00 -22.00   0.50    0.57    --  -91.75  41.00  84.00   50
 19  \w    -49.00 -24.00   0.50    0.57    --  -91.75  45.00  60.00   50
 20  \w   -119.00 -52.00   0.50    0.14    --  -47.61 -41.00 -68.00  134
 21  \w   -159.00-133.00   0.50    0.57    --  -91.75 -61.00-150.00   52
 22  \w   -155.00-130.00   0.50    0.57    --  -91.75 -45.00-120.00   50
 23  \w   -163.00-126.00   0.50    0.57    --  -91.75 -77.00  60.00   74
 24  \w    -82.00 -57.00   0.50    0.57    --  -91.75 125.00-180.00   50
 25  \w    -78.00 -34.00   0.50    0.14    --  -47.61 125.00-150.00   88
 26  \w   -128.00-102.00   0.50    0.57    --  -91.75 -41.00 -68.00   52
 27  \w   -150.00-122.00   0.50    0.57    --  -91.75 -94.00   0.00   56
 28  \w   -159.00-131.00   0.50    0.57    --  -91.75 -94.00-120.00   56
;
_diffrn_measurement_device 'four-circle diffractometer'
_diffrn_measurement_device_type 'XtaLAB Synergy, Dualflex, HyPix'
_diffrn_measurement_method '\w scans'
_diffrn_orient_matrix_type 'CrysAlisPro convention (1999,Acta A55,543-557)'
_diffrn_orient_matrix_UB_11 0.0047761000
_diffrn_orient_matrix_UB_12 -0.0479108000
_diffrn_orient_matrix_UB_13 0.0332825000
_diffrn_orient_matrix_UB_21 0.0608499000
_diffrn_orient_matrix_UB_22 -0.0063442000
_diffrn_orient_matrix_UB_23 -0.0043309000
_diffrn_orient_matrix_UB_31 0.0076908000
_diffrn_orient_matrix_UB_32 0.0799573000
_diffrn_orient_matrix_UB_33 0.0196471000
_diffrn_radiation_monochromator mirror
_diffrn_radiation_probe x-ray
_diffrn_radiation_type 'Cu K\a'
_diffrn_radiation_wavelength 1.54178
_diffrn_reflns_av_R_equivalents 0.0751
_diffrn_reflns_av_unetI/netI 0.0692
_diffrn_reflns_Laue_measured_fraction_full 0.993
_diffrn_reflns_Laue_measured_fraction_max 0.918
_diffrn_reflns_limit_h_max 40
_diffrn_reflns_limit_h_min -48
_diffrn_reflns_limit_k_max 15
_diffrn_reflns_limit_k_min -20
_diffrn_reflns_limit_l_max 31
_diffrn_reflns_limit_l_min -28
_diffrn_reflns_number 59902
_diffrn_reflns_point_group_measured_fraction_full 0.993
_diffrn_reflns_point_group_measured_fraction_max 0.918
_diffrn_reflns_theta_full 67.679
_diffrn_reflns_theta_max 77.287
_diffrn_reflns_theta_min 2.902
_diffrn_source 'micro-focus sealed X-ray tube'
_diffrn_source_type 'PhotonJet (Cu) X-ray Source'
_diffrn_standards_number 0
_exptl_absorpt_coefficient_mu 1.590
_exptl_absorpt_correction_T_max 1.000
_exptl_absorpt_correction_T_min 0.599
_exptl_absorpt_correction_type gaussian
_exptl_absorpt_process_details
;
CrysAlisPro 1.171.41.98a (Rigaku Oxford Diffraction, 2021)
Numerical absorption correction based on gaussian integration over
a multifaceted crystal model
Empirical absorption correction using spherical harmonics,
implemented in SCALE3 ABSPACK scaling algorithm.
;
_exptl_crystal_colour 'clear light yellow'
_exptl_crystal_colour_lustre clear
_exptl_crystal_colour_modifier light
_exptl_crystal_colour_primary yellow
_exptl_crystal_density_diffrn 1.045
_exptl_crystal_description block
_exptl_crystal_F_000 5592
_exptl_crystal_size_max 0.196
_exptl_crystal_size_mid 0.12
_exptl_crystal_size_min 0.101
_refine_diff_density_max 0.802
_refine_diff_density_min -0.747
_refine_diff_density_rms 0.077
_refine_ls_extinction_method none
_refine_ls_goodness_of_fit_ref 1.032
_refine_ls_hydrogen_treatment mixed
_refine_ls_matrix_type full
_refine_ls_number_parameters 1044
_refine_ls_number_reflns 15940
_refine_ls_number_restraints 287
_refine_ls_restrained_S_all 1.032
_refine_ls_R_factor_all 0.0765
_refine_ls_R_factor_gt 0.0598
_refine_ls_shift/su_max 0.001
_refine_ls_shift/su_mean 0.000
_refine_ls_structure_factor_coef Fsqd
_refine_ls_weighting_details 'w=1/[\s^2^(Fo^2^)+(0.0862P)^2^+26.7012P] where P=(Fo^2^+2Fc^2^)/3'
_refine_ls_weighting_scheme calc
_refine_ls_wR_factor_gt 0.1564
_refine_ls_wR_factor_ref 0.1727
_reflns_Friedel_coverage 0.000
_reflns_number_gt 12491
_reflns_number_total 15940
_reflns_threshold_expression 'I > 2\s(I)'
_cod_data_source_file d3sc00171g2.cif
_cod_data_source_block cem
_cod_depositor_comments 'Adding full bibliography for 1568682--1568684.cif.'
_cod_database_code 1568684
_shelxl_version_number 2013-3
_chemical_oxdiff_formula C36H51N2
_shelx_space_group_comment
;
The symmetry employed for this shelxl refinement is uniquely defined
by the following loop, which should always be used as a source of
symmetry information in preference to the above space-group names.
They are only intended as comments.
;
_shelx_estimated_absorpt_t_max 0.856
_shelx_estimated_absorpt_t_min 0.746
_reflns_odcompleteness_completeness 91.15
_reflns_odcompleteness_iscentric 1
_reflns_odcompleteness_theta 77.83
_olex2_refinement_description
;
1. Fixed Uiso
 At 1.2 times of:
  All C(H) groups, {H15A,H15B} of C15, {H14A,H14B} of C14, {H16A,H16B} of C16,
   {H37A,H37B} of C37, {H38A,H38B} of C38, {H29A,H29B} of C29, {H43A,H43B} of
  C43, {H42A,H42B} of C42, {H20A,H20B} of C20, {H33A,H33B} of C33, {H34A,H34B}
  of C34, {H17A,H17B} of C17, {H35A,H35B} of C35, {H52A,H52B} of C52, {H53A,
  H53B} of C53, {H28A,H28B} of C28, All C(H,H,H,H) groups
 At 1.5 times of:
  All C(H,H,H) groups, {H1BA,H1BB} of C1B
2. Restrained distances
 C13-C14 = C14-C15 = C15-C16 = C16-C17 = C17-C18
 1.52 with sigma of 0.02
 C14-C16 = C15-C17
 2.54 with sigma of 0.04
 C13-C15 = C16-C18
 2.53 with sigma of 0.04
 C27-C29 \\sim C42-C28 \\sim C28-C30
 with sigma of 0.04
 C42-C27 \\sim C27-C28 \\sim C28-C29 \\sim C29-C30
 with sigma of 0.02
 C20-C53 \\sim C53-C44 \\sim C52-C43 \\sim C43-C41
 with sigma of 0.04
 C20-C52 \\sim C52-C53 \\sim C53-C43 \\sim C43-C44 \\sim C44-C41
 with sigma of 0.02
 C13-C14 \\sim C14-C15 \\sim C15-C16 \\sim C16-C17 \\sim C17-C18
 with sigma of 0.02
 C13-C15 \\sim C15-C17 \\sim C14-C16 \\sim C16-C18
 with sigma of 0.04
3. Uiso/Uaniso restraints and constraints
C27 \\sim C28 \\sim C29 \\sim C30 \\sim C42: within 2A with sigma of 0.002 and
sigma for terminal atoms of 0.004 within 2A
C19 \\sim C20 \\sim C43 \\sim C44 \\sim C52 \\sim C53 \\sim C27 \\sim C28 \\sim
C29 \\sim C30 \\sim C41 \\sim C42: within 2A with sigma of 0.04 and sigma for
terminal atoms of 0.08 within 2A
C20 \\sim C43 \\sim C44 \\sim C52 \\sim C53 \\sim C41: within 2A with sigma of
0.002 and sigma for terminal atoms of 0.0004 within 2A
C13 \\sim C14 \\sim C15 \\sim C16 \\sim C17 \\sim C18: within 2A with sigma of
0.04 and sigma for terminal atoms of 0.08 within 2A
C31 \\sim C32 \\sim C33 \\sim C34 \\sim C35 \\sim C36 \\sim C37 \\sim C38 \\sim
C39 \\sim C40: within 2A with sigma of 0.04 and sigma for terminal atoms of
0.08 within 2A
4. Rigid body (RIGU) restrains
 C27, C28, C29, C30, C42
 with sigma for 1-2 distances of 0.004 and sigma for 1-3 distances of 0.004
 C20, C43, C44, C52, C53, C41
 with sigma for 1-2 distances of 0.004 and sigma for 1-3 distances of 0.004
 C13, C14, C15, C16, C17, C18
 with sigma for 1-2 distances of 0.004 and sigma for 1-3 distances of 0.004
5. Others
 Fixed Sof: C641(0.5) H641(0.5) C642(0.5) H642(0.5) C643(0.5) H64A(0.5)
 H64B(0.5) H64C(0.5) C644(0.5) H64D(0.5) H64E(0.5) H64F(0.5) C645(0.5)
 H64G(0.5) H64H(0.5) H64I(0.5) C646(0.5) H64J(0.5) H64K(0.5) H64L(0.5) C13(0.5)
 H13A(0.5) H13B(0.5) H13C(0.5) C14(0.5) H14A(0.5) H14B(0.5) C15(0.5) H15A(0.5)
 H15B(0.5) C16(0.5) H16A(0.5) H16B(0.5) C17(0.5) H17A(0.5) H17B(0.5) C18(0.5)
 H18A(0.5) H18B(0.5) H18C(0.5) C19(0.25) H19A(0.25) H19B(0.25) H19C(0.25)
 C20(0.25) H20A(0.25) H20B(0.25) C52(0.25) H52A(0.25) H52B(0.25) C43(0.25)
 H43A(0.25) H43B(0.25) C44(0.25) H44A(0.25) H44B(0.25) H44C(0.25) C53(0.25)
 H53A(0.25) H53B(0.25) C27(0.25) C28(0.25) H28A(0.25) H28B(0.25) C29(0.25)
 H29A(0.25) H29B(0.25) C30(0.25) H30A(0.25) H30B(0.25) H30C(0.25) C41(0.25)
 H41A(0.25) H41B(0.25) H41C(0.25) C42(0.25) H42A(0.25) H42B(0.25) H32C(0.5)
 H32D(0.5) H32A(0.5) H32B(0.5) C33(0.5) H33A(0.5) H33B(0.5) C34(0.5) H34A(0.5)
 H34B(0.5) C35(0.5) H35A(0.5) H35B(0.5) C36(0.5) C37(0.5) H37A(0.5) H37B(0.5)
 C38(0.5) H38A(0.5) H38B(0.5) C39(0.5) H39A(0.5) H39B(0.5) H39C(0.5) C40(0.5)
6.a Riding coordinates:
 C13(H13A,H13B,H13C), C18(H18A,H18B,H18C), C19(H19A,H19B,H19C), C52(H52A,H52B),
  C44(H44A,H44B,H44C), C29(H29A,H29B), C41(H41A,H41B,H41C)
6.b Free rotating group:
 C20(C52)
6.c Ternary CH refined with riding coordinates:
 C46(H46), C51(H51), C126(H126), C221(H221), C241(H241), C261(H261),
 C621(H621), C641(H641), C642(H642), C661(H661), C821(H821), C841(H841),
 C861(H861)
6.d Secondary CH2 refined with riding coordinates:
 C14(H14A,H14B), C15(H15A,H15B), C16(H16A,H16B), C17(H17A,H17B), C20(H20A,
 H20B), C43(H43A,H43B), C53(H53A,H53B), C28(H28A,H28B), C42(H42A,H42B),
 C32(H32C,H32D), C32(H32A,H32B), C33(H33A,H33B), C34(H34A,H34B), C35(H35A,H35B),
  C37(H37A,H37B), C38(H38A,H38B)
6.e Aromatic/amide H refined with riding coordinates:
 C3(H3), C4(H4), C11(H11), C63(H63), C65(H65), C123(H123), C125(H125)
6.f Idealised Me refined as rotating group:
 C1A(H1AA,H1AB,H1AC), C45(H45A,H45B,H45C), C47(H47A,H47B,H47C), C122(H12A,H12B,
 H12C), C124(H12D,H12E,H12F), C222(H22A,H22B,H22C), C223(H22D,H22E,H22F),
 C242(H24A,H24B,H24C), C243(H24D,H24E,H24F), C262(H26A,H26B,H26C), C263(H26D,
 H26E,H26F), C622(H62A,H62B,H62C), C623(H62D,H62E,H62F), C643(H64A,H64B,H64C),
 C644(H64D,H64E,H64F), C645(H64G,H64H,H64I), C646(H64J,H64K,H64L), C662(H66A,
 H66B,H66C), C663(H66D,H66E,H66F), C822(H82A,H82B,H82C), C823(H82D,H82E,H82F),
 C842(H84A,H84B,H84C), C843(H84D,H84E,H84F), C863(H86D,H86E,H86F), C30(H30A,
 H30B,H30C), C31(H31A,H31B,H31C), C39(H39A,H39B,H39C)
;
_olex2_submission_special_instructions 'No special instructions were received'
_oxdiff_exptl_absorpt_empirical_details
;
Empirical correction (ABSPACK) includes:
- Absorption correction using spherical harmonics
- Frame scaling
;
_oxdiff_exptl_absorpt_empirical_full_max 1.838
_oxdiff_exptl_absorpt_empirical_full_min 0.573

loop_
_space_group_symop_operation_xyz
'x, y, z'
'-x, y, -z+1/2'
'x+1/2, y+1/2, z'
'-x+1/2, y+1/2, -z+1/2'
'-x, -y, -z'
'x, -y, z-1/2'
'-x+1/2, -y+1/2, -z'
'x+1/2, -y+1/2, z-1/2'

loop_
_atom_site_label
_atom_site_type_symbol
_atom_site_fract_x
_atom_site_fract_y
_atom_site_fract_z
_atom_site_U_iso_or_equiv
_atom_site_adp_type
_atom_site_occupancy
_atom_site_site_symmetry_order
_atom_site_calc_flag
_atom_site_refinement_flags_posn
_atom_site_refinement_flags_adp
_atom_site_refinement_flags_occupancy
_atom_site_disorder_assembly
_atom_site_disorder_group
Y1 Y 0.32719(2) 0.55254(2) 0.44643(2) 0.03275(10) Uani 1 1 d . . . . .
H2 H 0.2732(12) 0.567(3) 0.3900(18) 0.064(13) Uiso 1 1 d . . . . .
Cl1 Cl 0.30498(2) 0.62051(6) 0.52816(3) 0.0517(2) Uani 1 1 d . . . . .
N1 N 0.37612(6) 0.48829(16) 0.46477(10) 0.0343(5) Uani 1 1 d . . . . .
H1 H 0.3756(11) 0.447(3) 0.4869(18) 0.056(12) Uiso 1 1 d . . . . .
N2 N 0.28142(6) 0.52050(16) 0.39903(10) 0.0338(5) Uani 1 1 d . . . . .
C1 C 0.40905(7) 0.50583(18) 0.45101(11) 0.0329(6) Uani 1 1 d . . . . .
C1A C 0.20335(10) 0.6088(2) 0.46494(13) 0.0521(9) Uani 1 1 d . . . . .
H1AA H 0.1931 0.6612 0.4609 0.078 Uiso 1 1 calc R U . . .
H1AB H 0.2274 0.6148 0.4673 0.078 Uiso 1 1 calc R U . . .
H1AC H 0.1954 0.5836 0.4969 0.078 Uiso 1 1 calc R U . . .
C1B C 0.15641(10) 0.5361(3) 0.41454(17) 0.0535(9) Uani 1 1 d . . . . .
H1BA H 0.1477(12) 0.510(3) 0.449(2) 0.080 Uiso 1 1 d . U . . .
H1BB H 0.1503(13) 0.502(3) 0.384(2) 0.080 Uiso 1 1 d . U . . .
H1BC H 0.1449(11) 0.588(3) 0.4128(16) 0.056(11) Uiso 1 1 d . . . . .
C2 C 0.41433(8) 0.57000(19) 0.41450(12) 0.0356(6) Uani 1 1 d . . . . .
C3 C 0.44610(8) 0.5888(2) 0.39599(13) 0.0410(7) Uani 1 1 d . . . . .
H3 H 0.4487 0.6303 0.3713 0.049 Uiso 1 1 calc R U . . .
C4 C 0.47403(8) 0.5461(2) 0.41411(13) 0.0413(7) Uani 1 1 d . . . . .
H4 H 0.4954 0.5573 0.4010 0.050 Uiso 1 1 calc R U . . .
C5 C 0.46961(8) 0.4864(2) 0.45209(12) 0.0387(7) Uani 1 1 d . . . . .
H5 H 0.4890(10) 0.458(2) 0.4677(15) 0.043(9) Uiso 1 1 d . . . . .
C6 C 0.43820(7) 0.46596(19) 0.47230(11) 0.0343(6) Uani 1 1 d . . . . .
C7 C 0.26300(8) 0.45668(17) 0.37765(11) 0.0322(6) Uani 1 1 d . . . . .
C8 C 0.27034(8) 0.37665(18) 0.39441(11) 0.0333(6) Uani 1 1 d . . . . .
C9 C 0.25310(8) 0.31183(19) 0.37020(12) 0.0379(7) Uani 1 1 d . . . . .
H9 H 0.2582(9) 0.253(2) 0.3816(14) 0.045 Uiso 1 1 d . U . . .
C10 C 0.22835(9) 0.3241(2) 0.33144(12) 0.0410(7) Uani 1 1 d . . . . .
H10 H 0.2163(10) 0.277(2) 0.3155(15) 0.049 Uiso 1 1 d . U . . .
C11 C 0.21949(8) 0.40317(19) 0.31788(11) 0.0379(7) Uani 1 1 d . . . . .
H11 H 0.2020 0.4118 0.2933 0.045 Uiso 1 1 calc R U . . .
C12 C 0.23609(8) 0.46943(19) 0.34019(11) 0.0342(6) Uani 1 1 d . . . . .
C21 C 0.38406(7) 0.61919(18) 0.39981(12) 0.0359(6) Uani 1 1 d . . . . .
C22 C 0.37409(8) 0.68337(19) 0.43359(13) 0.0407(7) Uani 1 1 d . . . . .
C23 C 0.34288(8) 0.7210(2) 0.42398(15) 0.0438(7) Uani 1 1 d . . . . .
H23 H 0.3361(10) 0.760(3) 0.4510(16) 0.052(11) Uiso 1 1 d . . . . .
C24 C 0.32182(8) 0.69862(19) 0.38097(13) 0.0409(7) Uani 1 1 d . . . . .
C25 C 0.33287(8) 0.6381(2) 0.34711(13) 0.0394(7) Uani 1 1 d . . . . .
H25 H 0.3174(10) 0.621(2) 0.3177(17) 0.056(11) Uiso 1 1 d . . . . .
C26 C 0.36332(8) 0.59782(19) 0.35502(12) 0.0368(6) Uani 1 1 d . . . . .
C45 C 0.27652(9) 0.6002(2) 0.20700(13) 0.0442(7) Uani 1 1 d . . . . .
H45A H 0.2648 0.6394 0.1853 0.066 Uiso 1 1 calc R U . . .
H45B H 0.2903 0.5669 0.1848 0.066 Uiso 1 1 calc R U . . .
H45C H 0.2905 0.6276 0.2329 0.066 Uiso 1 1 calc R U . . .
C46 C 0.18028(10) 0.7877(2) 0.28710(14) 0.0524(9) Uani 1 1 d . . . . .
H46 H 0.1856 0.7995 0.2499 0.063 Uiso 1 1 calc R U . . .
C47 C 0.19276(11) 0.8576(3) 0.32103(16) 0.0635(11) Uani 1 1 d . . . . .
H47A H 0.1800 0.9054 0.3123 0.095 Uiso 1 1 calc R U . . .
H47B H 0.2162 0.8672 0.3143 0.095 Uiso 1 1 calc R U . . .
H47C H 0.1900 0.8448 0.3581 0.095 Uiso 1 1 calc R U . . .
C48 C 0.20435(8) 0.5949(2) 0.36459(12) 0.0387(7) Uani 1 1 d . . . . .
C49 C 0.19771(9) 0.7083(2) 0.30254(13) 0.0454(8) Uani 1 1 d . . . . .
C50 C 0.23123(8) 0.5909(2) 0.27812(12) 0.0382(7) Uani 1 1 d . . . . .
C51 C 0.25078(8) 0.5467(2) 0.23573(12) 0.0395(7) Uani 1 1 d . . . . .
H51 H 0.2631 0.5021 0.2530 0.047 Uiso 1 1 calc R U . . .
C61 C 0.43789(7) 0.4085(2) 0.51874(12) 0.0388(7) Uani 1 1 d . . . . .
C62 C 0.42985(8) 0.4387(2) 0.57036(13) 0.0432(7) Uani 1 1 d . . . . .
C63 C 0.43465(9) 0.3873(3) 0.61433(14) 0.0545(10) Uani 1 1 d . . . . .
H63 H 0.4292 0.4066 0.6480 0.065 Uiso 1 1 calc R U . . .
C64 C 0.44696(9) 0.3101(3) 0.61036(18) 0.0658(12) Uani 1 1 d . . . . .
C65 C 0.45391(9) 0.2812(3) 0.55992(18) 0.0624(11) Uani 1 1 d . . . . .
H65 H 0.4617 0.2284 0.5564 0.075 Uiso 1 1 calc R U . . .
C66 C 0.44960(9) 0.3284(2) 0.51425(15) 0.0503(8) Uani 1 1 d . . . . .
C81 C 0.29452(8) 0.36058(17) 0.43967(11) 0.0341(6) Uani 1 1 d . . . . .
C82 C 0.28524(8) 0.37975(18) 0.49282(12) 0.0355(6) Uani 1 1 d . . . . .
C83 C 0.30670(8) 0.35697(19) 0.53528(12) 0.0375(6) Uani 1 1 d . . . . .
H83 H 0.2996(8) 0.3710(18) 0.5717(13) 0.029(8) Uiso 1 1 d . . . . .
C84 C 0.33644(8) 0.31331(19) 0.52758(12) 0.0375(6) Uani 1 1 d . . . . .
C85 C 0.34493(8) 0.29584(19) 0.47523(12) 0.0371(6) Uani 1 1 d . . . . .
H85 H 0.3650(10) 0.266(2) 0.4704(14) 0.044(9) Uiso 1 1 d . . . . .
C86 C 0.32495(8) 0.31884(18) 0.43189(12) 0.0354(6) Uani 1 1 d . . . . .
C121 C 0.22425(8) 0.55394(18) 0.32734(12) 0.0350(6) Uani 1 1 d . . . . .
C122 C 0.22630(9) 0.5103(2) 0.19446(13) 0.0457(8) Uani 1 1 d . . . . .
H12A H 0.2110 0.4742 0.2119 0.069 Uiso 1 1 calc R U . . .
H12B H 0.2388 0.4807 0.1683 0.069 Uiso 1 1 calc R U . . .
H12C H 0.2138 0.5529 0.1772 0.069 Uiso 1 1 calc R U . . .
C123 C 0.21756(8) 0.6674(2) 0.26703(13) 0.0436(7) Uani 1 1 d . . . . .
H123 H 0.2221 0.6915 0.2344 0.052 Uiso 1 1 calc R U . . .
C124 C 0.14224(12) 0.7785(3) 0.29080(19) 0.0722(12) Uani 1 1 d . . . . .
H12D H 0.1348 0.7343 0.2687 0.108 Uiso 1 1 calc R U . . .
H12E H 0.1315 0.8276 0.2789 0.108 Uiso 1 1 calc R U . . .
H12F H 0.1364 0.7680 0.3272 0.108 Uiso 1 1 calc R U . . .
C125 C 0.19199(9) 0.6715(2) 0.35193(13) 0.0443(7) Uani 1 1 d . . . . .
H125 H 0.1795 0.6994 0.3771 0.053 Uiso 1 1 calc R U . . .
C126 C 0.19398(9) 0.5561(2) 0.41669(13) 0.0437(7) Uani 1 1 d . . . . .
H126 H 0.2063 0.5048 0.4204 0.052 Uiso 1 1 calc R U . . .
C221 C 0.39797(9) 0.7136(2) 0.47758(16) 0.0504(9) Uani 1 1 d . . . . .
H221 H 0.4118 0.6677 0.4897 0.060 Uiso 1 1 calc R U . . .
C222 C 0.38064(11) 0.7488(3) 0.52579(18) 0.0686(12) Uani 1 1 d . . . . .
H22A H 0.3684 0.7967 0.5154 0.103 Uiso 1 1 calc R U . . .
H22B H 0.3973 0.7623 0.5527 0.103 Uiso 1 1 calc R U . . .
H22C H 0.3652 0.7096 0.5398 0.103 Uiso 1 1 calc R U . . .
C223 C 0.42148(10) 0.7769(2) 0.4538(2) 0.0710(13) Uani 1 1 d . . . . .
H22D H 0.4338 0.7531 0.4251 0.107 Uiso 1 1 calc R U . . .
H22E H 0.4370 0.7957 0.4809 0.107 Uiso 1 1 calc R U . . .
H22F H 0.4084 0.8218 0.4405 0.107 Uiso 1 1 calc R U . . .
C241 C 0.28839(8) 0.7403(2) 0.36746(15) 0.0462(8) Uani 1 1 d . . . . .
H241 H 0.2721 0.6981 0.3571 0.055 Uiso 1 1 calc R U . . .
C242 C 0.29366(11) 0.7952(3) 0.31813(17) 0.0618(10) Uani 1 1 d . . . . .
H24A H 0.3081 0.8397 0.3278 0.093 Uiso 1 1 calc R U . . .
H24B H 0.2722 0.8156 0.3057 0.093 Uiso 1 1 calc R U . . .
H24C H 0.3039 0.7642 0.2903 0.093 Uiso 1 1 calc R U . . .
C243 C 0.27374(11) 0.7865(3) 0.41211(17) 0.0669(11) Uani 1 1 d . . . . .
H24D H 0.2703 0.7509 0.4418 0.100 Uiso 1 1 calc R U . . .
H24E H 0.2525 0.8094 0.4008 0.100 Uiso 1 1 calc R U . . .
H24F H 0.2889 0.8293 0.4226 0.100 Uiso 1 1 calc R U . . .
C261 C 0.37475(9) 0.5336(2) 0.31591(12) 0.0445(8) Uani 1 1 d . . . . .
H261 H 0.3898 0.4962 0.3352 0.053 Uiso 1 1 calc R U . . .
C262 C 0.39485(12) 0.5737(3) 0.27183(16) 0.0701(12) Uani 1 1 d . . . . .
H26A H 0.4025 0.5331 0.2474 0.105 Uiso 1 1 calc R U . . .
H26B H 0.4140 0.6013 0.2873 0.105 Uiso 1 1 calc R U . . .
H26C H 0.3808 0.6120 0.2531 0.105 Uiso 1 1 calc R U . . .
C263 C 0.34547(10) 0.4843(3) 0.29204(15) 0.0549(9) Uani 1 1 d . . . . .
H26D H 0.3325 0.5177 0.2679 0.082 Uiso 1 1 calc R U . . .
H26E H 0.3313 0.4657 0.3202 0.082 Uiso 1 1 calc R U . . .
H26F H 0.3542 0.4385 0.2731 0.082 Uiso 1 1 calc R U . . .
C621 C 0.41786(9) 0.5248(2) 0.57988(13) 0.0477(8) Uani 1 1 d . . . . .
H621 H 0.4167 0.5525 0.5453 0.057 Uiso 1 1 calc R U . . .
C622 C 0.38282(10) 0.5275(3) 0.60420(16) 0.0602(10) Uani 1 1 d . . . . .
H62A H 0.3838 0.5047 0.6394 0.090 Uiso 1 1 calc R U . . .
H62B H 0.3673 0.4968 0.5823 0.090 Uiso 1 1 calc R U . . .
H62C H 0.3753 0.5827 0.6061 0.090 Uiso 1 1 calc R U . . .
C623 C 0.44281(10) 0.5713(3) 0.61598(17) 0.0631(11) Uani 1 1 d . . . . .
H62D H 0.4354 0.6264 0.6195 0.095 Uiso 1 1 calc R U . . .
H62E H 0.4648 0.5703 0.6005 0.095 Uiso 1 1 calc R U . . .
H62F H 0.4438 0.5463 0.6506 0.095 Uiso 1 1 calc R U . . .
C641 C 0.4554(3) 0.2409(7) 0.6516(4) 0.048(2) Uani 0.5 1 d . . P A 2
H641 H 0.4442 0.1906 0.6404 0.058 Uiso 0.5 1 calc R U P A 2
C642 C 0.4528(3) 0.2753(8) 0.6685(4) 0.053(2) Uani 0.5 1 d . . P A 1
H642 H 0.4326 0.2872 0.6889 0.064 Uiso 0.5 1 calc R U P A 1
C643 C 0.4551(3) 0.1840(7) 0.6623(4) 0.083(3) Uani 0.5 1 d . . P A 1
H64A H 0.4353 0.1645 0.6435 0.124 Uiso 0.5 1 calc R U P A 1
H64B H 0.4564 0.1592 0.6970 0.124 Uiso 0.5 1 calc R U P A 1
H64C H 0.4748 0.1704 0.6426 0.124 Uiso 0.5 1 calc R U P A 1
C644 C 0.49383(19) 0.2273(6) 0.6557(3) 0.059(2) Uani 0.5 1 d . . P A 2
H64D H 0.5020 0.2093 0.6219 0.089 Uiso 0.5 1 calc R U P A 2
H64E H 0.4987 0.1869 0.6824 0.089 Uiso 0.5 1 calc R U P A 2
H64F H 0.5048 0.2772 0.6655 0.089 Uiso 0.5 1 calc R U P A 2
C645 C 0.4824(4) 0.3106(9) 0.6984(5) 0.123(6) Uani 0.5 1 d . . P A 1
H64G H 0.4835 0.2880 0.7337 0.185 Uiso 0.5 1 calc R U P A 1
H64H H 0.4798 0.3684 0.7007 0.185 Uiso 0.5 1 calc R U P A 1
H64I H 0.5028 0.2982 0.6800 0.185 Uiso 0.5 1 calc R U P A 1
C646 C 0.4421(2) 0.2676(6) 0.7039(4) 0.067(2) Uani 0.5 1 d . . P A 2
H64J H 0.4514 0.3196 0.7130 0.100 Uiso 0.5 1 calc R U P A 2
H64K H 0.4484 0.2289 0.7310 0.100 Uiso 0.5 1 calc R U P A 2
H64L H 0.4179 0.2714 0.7016 0.100 Uiso 0.5 1 calc R U P A 2
C661 C 0.45896(10) 0.2906(2) 0.46091(18) 0.0591(10) Uani 1 1 d . . . . .
H661 H 0.4518 0.3278 0.4324 0.071 Uiso 1 1 calc R U . . .
C662 C 0.44174(12) 0.2087(3) 0.4509(2) 0.0741(13) Uani 1 1 d . . . . .
H66A H 0.4502 0.1698 0.4764 0.111 Uiso 1 1 calc R U . . .
H66B H 0.4465 0.1905 0.4155 0.111 Uiso 1 1 calc R U . . .
H66C H 0.4178 0.2146 0.4547 0.111 Uiso 1 1 calc R U . . .
C663 C 0.49736(12) 0.2792(3) 0.4573(2) 0.0792(14) Uani 1 1 d . . . . .
H66D H 0.5084 0.3301 0.4640 0.119 Uiso 1 1 calc R U . . .
H66E H 0.5029 0.2603 0.4223 0.119 Uiso 1 1 calc R U . . .
H66F H 0.5048 0.2402 0.4835 0.119 Uiso 1 1 calc R U . . .
C821 C 0.25091(8) 0.4166(2) 0.50451(12) 0.0381(7) Uani 1 1 d . . . . .
H821 H 0.2467 0.4599 0.4784 0.046 Uiso 1 1 calc R U . . .
C822 C 0.22292(8) 0.3542(2) 0.49766(13) 0.0446(7) Uani 1 1 d . . . . .
H82A H 0.2232 0.3328 0.4620 0.067 Uiso 1 1 calc R U . . .
H82B H 0.2015 0.3794 0.5038 0.067 Uiso 1 1 calc R U . . .
H82C H 0.2264 0.3109 0.5228 0.067 Uiso 1 1 calc R U . . .
C823 C 0.24826(9) 0.4540(2) 0.56037(12) 0.0439(7) Uani 1 1 d . . . . .
H82D H 0.2480 0.4116 0.5866 0.066 Uiso 1 1 calc R U . . .
H82E H 0.2278 0.4850 0.5624 0.066 Uiso 1 1 calc R U . . .
H82F H 0.2673 0.4888 0.5671 0.066 Uiso 1 1 calc R U . . .
C841 C 0.35906(8) 0.2838(2) 0.57325(12) 0.0416(7) Uani 1 1 d . . . . .
H841 H 0.3819 0.3038 0.5666 0.050 Uiso 1 1 calc R U . . .
C842 C 0.36076(10) 0.1910(2) 0.57435(15) 0.0543(9) Uani 1 1 d . . . . .
H84A H 0.3390 0.1696 0.5829 0.081 Uiso 1 1 calc R U . . .
H84B H 0.3770 0.1740 0.6009 0.081 Uiso 1 1 calc R U . . .
H84C H 0.3673 0.1714 0.5400 0.081 Uiso 1 1 calc R U . . .
C843 C 0.34890(9) 0.3147(3) 0.62797(13) 0.0518(9) Uani 1 1 d . . . . .
H84D H 0.3481 0.3729 0.6275 0.078 Uiso 1 1 calc R U . . .
H84E H 0.3651 0.2970 0.6544 0.078 Uiso 1 1 calc R U . . .
H84F H 0.3270 0.2938 0.6365 0.078 Uiso 1 1 calc R U . . .
C861 C 0.33650(9) 0.2939(2) 0.37595(12) 0.0419(7) Uani 1 1 d . . . . .
H861 H 0.3220 0.3217 0.3496 0.050 Uiso 1 1 calc R U . . .
C862 C 0.33219(11) 0.2022(2) 0.36782(16) 0.0533(9) Uani 1 1 d . . . . .
H86A H 0.3483(13) 0.171(3) 0.395(2) 0.080 Uiso 1 1 d . U . . .
H86B H 0.3394(13) 0.187(3) 0.336(2) 0.080 Uiso 1 1 d . U . . .
H86C H 0.3038(13) 0.186(3) 0.3707(19) 0.080 Uiso 1 1 d . U . . .
C863 C 0.37282(9) 0.3187(3) 0.36589(14) 0.0503(8) Uani 1 1 d . . . . .
H86D H 0.3762 0.3738 0.3770 0.075 Uiso 1 1 calc R U . . .
H86E H 0.3774 0.3138 0.3285 0.075 Uiso 1 1 calc R U . . .
H86F H 0.3879 0.2839 0.3858 0.075 Uiso 1 1 calc R U . . .
C13 C 0.4395(7) -0.016(2) 0.5739(14) 0.234(13) Uani 0.5 1 d D U P B -1
H13A H 0.4345 0.0026 0.6091 0.352 Uiso 0.5 1 d R U P B -1
H13B H 0.4378 -0.0744 0.5729 0.352 Uiso 0.5 1 d R U P B -1
H13C H 0.4236 0.0066 0.5488 0.352 Uiso 0.5 1 d R U P B -1
C14 C 0.4750(7) 0.0084(19) 0.5595(11) 0.179(8) Uani 0.5 1 d D U P B -1
H14A H 0.4908 -0.0172 0.5844 0.214 Uiso 0.5 1 calc R U P B -1
H14B H 0.4772 0.0666 0.5639 0.214 Uiso 0.5 1 calc R U P B -1
C15 C 0.4849(6) -0.0138(15) 0.5029(12) 0.140(7) Uani 0.5 1 d D U P B -1
H15A H 0.4869 -0.0723 0.5012 0.168 Uiso 0.5 1 calc R U P B -1
H15B H 0.4663 0.0015 0.4792 0.168 Uiso 0.5 1 calc R U P B -1
C16 C 0.5169(9) 0.022(3) 0.4807(15) 0.209(12) Uani 0.5 1 d D U P B -1
H16A H 0.5361 -0.0065 0.4960 0.251 Uiso 0.5 1 calc R U P B -1
H16B H 0.5185 0.0783 0.4922 0.251 Uiso 0.5 1 calc R U P B -1
C17 C 0.5194(10) 0.020(3) 0.4202(14) 0.243(14) Uani 0.5 1 d D U P B -1
H17A H 0.5196 -0.0367 0.4093 0.292 Uiso 0.5 1 calc R U P B -1
H17B H 0.4991 0.0440 0.4051 0.292 Uiso 0.5 1 calc R U P B -1
C18 C 0.5496(9) 0.061(2) 0.3958(17) 0.278(17) Uani 0.5 1 d D U P B -1
H18A H 0.5495 0.0498 0.3582 0.418 Uiso 0.5 1 d R U P B -1
H18B H 0.5705 0.0431 0.4117 0.418 Uiso 0.5 1 d R U P B -1
H18C H 0.5473 0.1186 0.4012 0.418 Uiso 0.5 1 d R U P B -1
C19 C 0.4872(7) 0.0101(16) 0.250(2) 0.167(15) Uani 0.25 1 d . U P C -1
H19A H 0.5041 0.0257 0.2762 0.250 Uiso 0.25 1 d R U P C -1
H19B H 0.4977 -0.0189 0.2217 0.250 Uiso 0.25 1 d R U P C -1
H19C H 0.4708 -0.0240 0.2668 0.250 Uiso 0.25 1 d R U P C -1
C20 C 0.4702(8) 0.0919(18) 0.2251(12) 0.146(4) Uani 0.25 1 d DG U P C -1
H20A H 0.4838 0.1138 0.1966 0.175 Uiso 0.25 1 calc R U P C -1
H20B H 0.4476 0.0813 0.2113 0.175 Uiso 0.25 1 calc R U P C -1
C52 C 0.4695(7) 0.1494(16) 0.2725(11) 0.145(3) Uani 0.25 1 d DG U P C -1
H52A H 0.4816 0.1248 0.3024 0.175 Uiso 0.25 1 d R U P C -1
H52B H 0.4463 0.1574 0.2830 0.175 Uiso 0.25 1 d R U P C -1
C43 C 0.4516(10) 0.2758(13) 0.2929(12) 0.143(3) Uani 0.25 1 d D U P C -1
H43A H 0.4725 0.2693 0.3132 0.172 Uiso 0.25 1 calc R U P C -1
H43B H 0.4327 0.2720 0.3170 0.172 Uiso 0.25 1 calc R U P C -1
C44 C 0.4510(8) 0.3528(16) 0.2640(13) 0.143(3) Uani 0.25 1 d D U P C -1
H44A H 0.4269 0.3554 0.2667 0.215 Uiso 0.25 1 d R U P C -1
H44B H 0.4574 0.3666 0.2283 0.215 Uiso 0.25 1 d R U P C -1
H44C H 0.4612 0.3904 0.2887 0.215 Uiso 0.25 1 d R U P C -1
C53 C 0.4488(7) 0.2165(14) 0.2508(12) 0.145(3) Uani 0.25 1 d D U P C -1
H53A H 0.4579 0.2369 0.2177 0.174 Uiso 0.25 1 calc R U P C -1
H53B H 0.4256 0.1999 0.2447 0.174 Uiso 0.25 1 calc R U P C -1
C27 C 0.5051(7) 0.3829(18) 0.2473(16) 0.127(5) Uani 0.25 1 d D U P D -2
C28 C 0.5265(6) 0.4260(17) 0.2132(12) 0.125(5) Uani 0.25 1 d D U P D -2
H28A H 0.5134 0.4494 0.1840 0.150 Uiso 0.25 1 calc R U P D -2
H28B H 0.5374 0.4698 0.2327 0.150 Uiso 0.25 1 calc R U P D -2
C29 C 0.5499(6) 0.375(2) 0.1940(13) 0.124(5) Uani 0.25 1 d D U P D -2
H29A H 0.5706 0.3814 0.2147 0.149 Uiso 0.25 1 d R U P D -2
H29B H 0.5546 0.3900 0.1574 0.149 Uiso 0.25 1 d R U P D -2
C30 C 0.5401(7) 0.294(2) 0.1957(13) 0.125(5) Uani 0.25 1 d D U P D -2
H30A H 0.5478 0.2704 0.2287 0.187 Uiso 0.25 1 calc R U P D -2
H30B H 0.5497 0.2654 0.1664 0.187 Uiso 0.25 1 calc R U P D -2
H30C H 0.5159 0.2907 0.1932 0.187 Uiso 0.25 1 calc R U P D -2
C41 C 0.4620(9) 0.4051(19) 0.3064(15) 0.143(3) Uani 0.25 1 d D U P D -2
H41A H 0.4534 0.4585 0.3128 0.215 Uiso 0.25 1 d R U P D -2
H41B H 0.4436 0.3688 0.2987 0.215 Uiso 0.25 1 d R U P D -2
H41C H 0.4743 0.3865 0.3375 0.215 Uiso 0.25 1 d R U P D -2
C42 C 0.4840(6) 0.4423(19) 0.2719(14) 0.128(5) Uani 0.25 1 d D U P D -2
H42A H 0.4980 0.4809 0.2914 0.153 Uiso 0.25 1 calc R U P D -2
H42B H 0.4713 0.4715 0.2446 0.153 Uiso 0.25 1 calc R U P D -2
C31 C 0.3758(3) 1.0108(5) 0.4415(3) 0.163(4) Uani 1 1 d . U . . .
H31A H 0.3602 1.0553 0.4394 0.245 Uiso 1 1 calc R U . . .
H31B H 0.3911 1.0188 0.4712 0.245 Uiso 1 1 calc R U . . .
H31C H 0.3636 0.9611 0.4462 0.245 Uiso 1 1 calc R U . . .
C32 C 0.3943(2) 1.0066(5) 0.3938(3) 0.117(2) Uani 1 1 d . U . . .
H32C H 0.4183 1.0029 0.4023 0.141 Uiso 0.5 1 calc R U P E 2
H32D H 0.3906 1.0556 0.3731 0.141 Uiso 0.5 1 calc R U P E 2
H32A H 0.4115 0.9652 0.3981 0.141 Uiso 0.5 1 calc R U P F 1
H32B H 0.4058 1.0579 0.3890 0.141 Uiso 0.5 1 calc R U P F 1
C33 C 0.3831(4) 0.9310(10) 0.3599(6) 0.112(4) Uani 0.5 1 d . U P G 2
H33A H 0.3643 0.9465 0.3367 0.134 Uiso 0.5 1 calc R U P G 2
H33B H 0.3751 0.8894 0.3839 0.134 Uiso 0.5 1 calc R U P G 2
C34 C 0.3748(4) 0.9891(11) 0.3449(8) 0.131(5) Uani 0.5 1 d . U P G 1
H34A H 0.3525 1.0125 0.3484 0.157 Uiso 0.5 1 calc R U P G 1
H34B H 0.3720 0.9308 0.3422 0.157 Uiso 0.5 1 calc R U P G 1
C35 C 0.4118(4) 0.8935(11) 0.3245(7) 0.139(5) Uani 0.5 1 d . U P G 2
H35A H 0.4191 0.9340 0.2991 0.167 Uiso 0.5 1 calc R U P G 2
H35B H 0.4311 0.8801 0.3473 0.167 Uiso 0.5 1 calc R U P G 2
C36 C 0.3909(6) 1.0223(16) 0.2879(7) 0.164(7) Uani 0.5 1 d . U P G 1
C37 C 0.3735(5) 1.0086(17) 0.2377(10) 0.176(8) Uani 0.5 1 d . U P G 1
H37A H 0.3855 1.0294 0.2071 0.211 Uiso 0.5 1 calc R U P G 1
H37B H 0.3503 1.0272 0.2373 0.211 Uiso 0.5 1 calc R U P G 1
C38 C 0.4006(5) 0.8176(11) 0.2942(6) 0.139(6) Uani 0.5 1 d . U P G 2
H38A H 0.3886 0.7807 0.3173 0.167 Uiso 0.5 1 calc R U P G 2
H38B H 0.4197 0.7896 0.2792 0.167 Uiso 0.5 1 calc R U P G 2
C39 C 0.3765(5) 0.8517(17) 0.2490(9) 0.189(11) Uani 0.5 1 d . U P G 2
H39A H 0.3893 0.8844 0.2249 0.284 Uiso 0.5 1 calc R U P G 2
H39B H 0.3592 0.8843 0.2647 0.284 Uiso 0.5 1 calc R U P G 2
H39C H 0.3663 0.8075 0.2298 0.284 Uiso 0.5 1 calc R U P G 2
C40 C 0.3769(6) 0.9221(16) 0.2447(18) 0.241(14) Uani 0.5 1 d . U P G 1

loop_
_atom_site_aniso_label
_atom_site_aniso_U_11
_atom_site_aniso_U_22
_atom_site_aniso_U_33
_atom_site_aniso_U_23
_atom_site_aniso_U_13
_atom_site_aniso_U_12
Y1 0.03107(15) 0.03836(15) 0.02855(14) -0.00314(10) -0.00709(10) 0.00213(10)
Cl1 0.0440(4) 0.0695(5) 0.0415(4) -0.0199(4) -0.0024(3) 0.0036(4)
N1 0.0314(12) 0.0406(14) 0.0308(12) 0.0023(11) -0.0052(9) 0.0040(11)
N2 0.0351(13) 0.0345(13) 0.0315(12) -0.0027(10) -0.0075(10) -0.0006(11)
C1 0.0324(14) 0.0378(15) 0.0282(13) -0.0033(11) -0.0073(11) -0.0006(12)
C1A 0.062(2) 0.065(2) 0.0296(16) 0.0000(15) -0.0075(15) 0.0138(19)
C1B 0.054(2) 0.060(2) 0.046(2) 0.0035(18) 0.0067(17) 0.0021(19)
C2 0.0346(15) 0.0405(16) 0.0315(14) -0.0006(12) -0.0083(12) 0.0008(12)
C3 0.0367(16) 0.0496(18) 0.0365(16) 0.0058(14) -0.0062(12) -0.0039(14)
C4 0.0310(15) 0.0537(19) 0.0393(17) 0.0047(14) -0.0036(12) -0.0032(14)
C5 0.0318(15) 0.0489(18) 0.0352(15) -0.0002(13) -0.0053(12) 0.0072(14)
C6 0.0337(15) 0.0412(15) 0.0276(14) -0.0009(12) -0.0050(11) 0.0026(12)
C7 0.0366(15) 0.0356(15) 0.0242(13) -0.0030(11) 0.0000(11) -0.0031(12)
C8 0.0376(15) 0.0370(15) 0.0254(13) -0.0001(11) -0.0010(11) -0.0019(12)
C9 0.0485(18) 0.0350(15) 0.0301(14) 0.0007(12) -0.0024(13) -0.0042(13)
C10 0.0545(19) 0.0393(16) 0.0291(15) -0.0018(12) -0.0051(13) -0.0124(15)
C11 0.0444(17) 0.0462(17) 0.0226(13) -0.0001(12) -0.0088(12) -0.0101(14)
C12 0.0388(15) 0.0407(15) 0.0231(13) 0.0014(11) -0.0026(11) -0.0032(13)
C21 0.0335(15) 0.0376(15) 0.0363(15) 0.0061(12) -0.0081(12) -0.0023(12)
C22 0.0383(16) 0.0346(15) 0.0487(18) 0.0017(13) -0.0132(14) -0.0035(13)
C23 0.0396(17) 0.0358(16) 0.055(2) -0.0010(15) -0.0127(15) -0.0001(14)
C24 0.0382(16) 0.0360(16) 0.0482(18) 0.0089(13) -0.0105(13) -0.0011(13)
C25 0.0393(16) 0.0421(17) 0.0365(16) 0.0074(13) -0.0096(13) -0.0030(14)
C26 0.0355(15) 0.0415(16) 0.0331(15) 0.0080(12) -0.0079(12) -0.0051(13)
C45 0.0450(18) 0.055(2) 0.0327(15) 0.0082(14) -0.0047(13) -0.0009(15)
C46 0.058(2) 0.059(2) 0.0401(18) 0.0089(16) -0.0033(16) 0.0136(18)
C47 0.065(2) 0.073(3) 0.052(2) 0.0082(19) -0.0132(18) 0.016(2)
C48 0.0394(16) 0.0465(17) 0.0300(14) 0.0007(13) -0.0081(12) 0.0009(14)
C49 0.0440(18) 0.0513(19) 0.0405(17) 0.0075(14) -0.0045(14) 0.0042(15)
C50 0.0384(16) 0.0446(17) 0.0314(15) 0.0041(13) -0.0076(12) -0.0032(14)
C51 0.0423(17) 0.0457(17) 0.0303(15) 0.0062(12) -0.0015(12) 0.0029(14)
C61 0.0295(14) 0.0498(18) 0.0368(16) 0.0074(13) -0.0037(12) 0.0026(13)
C62 0.0297(15) 0.065(2) 0.0350(16) 0.0056(15) -0.0067(12) -0.0010(14)
C63 0.0360(17) 0.092(3) 0.0352(17) 0.0174(18) -0.0081(13) -0.0111(19)
C64 0.0336(18) 0.094(3) 0.069(3) 0.047(2) -0.0094(17) -0.001(2)
C65 0.0411(19) 0.067(2) 0.079(3) 0.035(2) 0.0036(18) 0.0104(18)
C66 0.0365(17) 0.058(2) 0.057(2) 0.0163(17) 0.0009(15) 0.0105(15)
C81 0.0413(16) 0.0327(14) 0.0283(14) 0.0010(11) -0.0039(12) -0.0016(12)
C82 0.0409(16) 0.0360(15) 0.0294(14) 0.0019(12) -0.0045(12) -0.0018(13)
C83 0.0434(17) 0.0405(16) 0.0285(14) 0.0020(12) -0.0028(12) -0.0005(13)
C84 0.0391(16) 0.0398(16) 0.0335(15) 0.0048(12) -0.0038(12) -0.0045(13)
C85 0.0362(16) 0.0383(16) 0.0368(16) 0.0009(12) -0.0029(12) -0.0004(13)
C86 0.0356(15) 0.0355(15) 0.0351(15) 0.0028(12) -0.0001(12) -0.0042(12)
C121 0.0361(15) 0.0401(16) 0.0283(14) 0.0002(12) -0.0095(11) -0.0020(13)
C122 0.057(2) 0.0461(18) 0.0339(16) 0.0046(14) -0.0026(14) -0.0050(16)
C123 0.0435(17) 0.0525(19) 0.0345(16) 0.0113(14) -0.0039(13) 0.0035(15)
C124 0.065(3) 0.085(3) 0.067(3) 0.020(2) -0.006(2) 0.020(2)
C125 0.0453(18) 0.0499(19) 0.0375(16) 0.0003(14) -0.0037(13) 0.0071(15)
C126 0.0500(19) 0.0483(18) 0.0329(16) 0.0020(13) -0.0008(13) 0.0084(15)
C221 0.0429(18) 0.0388(17) 0.068(2) -0.0124(16) -0.0262(17) 0.0020(14)
C222 0.057(2) 0.071(3) 0.077(3) -0.035(2) -0.028(2) 0.006(2)
C223 0.045(2) 0.048(2) 0.120(4) -0.010(2) -0.021(2) -0.0038(17)
C241 0.0376(17) 0.0393(17) 0.061(2) 0.0064(15) -0.0150(15) 0.0028(14)
C242 0.055(2) 0.062(2) 0.068(3) 0.019(2) -0.0065(19) 0.0102(19)
C243 0.056(2) 0.081(3) 0.062(2) -0.014(2) -0.0194(19) 0.019(2)
C261 0.0435(17) 0.063(2) 0.0267(15) 0.0004(14) -0.0044(12) 0.0056(16)
C262 0.067(3) 0.105(4) 0.038(2) 0.011(2) 0.0046(18) 0.003(3)
C263 0.056(2) 0.067(2) 0.0421(19) -0.0114(17) -0.0150(16) 0.0107(19)
C621 0.0447(18) 0.067(2) 0.0311(16) -0.0037(15) -0.0002(13) -0.0003(17)
C622 0.049(2) 0.087(3) 0.044(2) -0.0031(19) -0.0013(16) 0.007(2)
C623 0.051(2) 0.086(3) 0.052(2) -0.019(2) 0.0009(17) -0.007(2)
C641 0.043(4) 0.060(7) 0.042(6) 0.012(5) -0.009(4) -0.004(4)
C642 0.054(5) 0.068(7) 0.038(6) 0.015(5) -0.004(4) 0.003(5)
C643 0.116(9) 0.068(6) 0.063(6) 0.034(5) -0.004(5) 0.015(6)
C644 0.047(4) 0.086(6) 0.043(4) 0.023(4) -0.009(3) 0.022(4)
C645 0.127(10) 0.149(12) 0.091(8) 0.075(8) -0.071(8) -0.060(9)
C646 0.060(5) 0.092(7) 0.047(5) 0.019(4) -0.007(4) 0.013(5)
C661 0.058(2) 0.048(2) 0.071(3) 0.0042(18) 0.0108(19) 0.0133(18)
C662 0.069(3) 0.050(2) 0.105(4) 0.001(2) 0.014(3) 0.016(2)
C663 0.059(3) 0.061(3) 0.118(4) 0.006(3) 0.029(3) 0.014(2)
C821 0.0445(17) 0.0435(16) 0.0260(14) 0.0032(12) -0.0035(12) 0.0043(14)
C822 0.0407(17) 0.055(2) 0.0385(17) -0.0023(14) 0.0014(13) -0.0028(15)
C823 0.0496(19) 0.054(2) 0.0276(15) -0.0010(13) -0.0001(13) 0.0056(15)
C841 0.0363(16) 0.0524(19) 0.0358(16) 0.0087(14) -0.0045(12) -0.0020(14)
C842 0.055(2) 0.056(2) 0.051(2) 0.0147(17) -0.0129(17) 0.0028(18)
C843 0.0491(19) 0.072(2) 0.0345(17) 0.0103(16) -0.0052(14) 0.0055(18)
C861 0.0456(18) 0.0476(18) 0.0324(15) -0.0048(13) -0.0018(13) -0.0015(14)
C862 0.064(2) 0.053(2) 0.0428(19) -0.0132(16) 0.0018(17) 0.0003(18)
C863 0.0481(19) 0.066(2) 0.0371(17) -0.0023(16) 0.0025(14) 0.0026(17)
C13 0.165(15) 0.24(3) 0.30(3) -0.04(2) -0.005(17) -0.035(18)
C14 0.171(13) 0.119(16) 0.24(2) -0.032(12) -0.025(12) -0.002(13)
C15 0.119(9) 0.064(8) 0.236(19) -0.018(10) -0.049(10) 0.011(7)
C16 0.183(13) 0.142(19) 0.30(2) -0.039(16) 0.006(15) -0.027(13)
C17 0.25(2) 0.18(3) 0.30(3) -0.031(17) 0.022(17) 0.00(2)
C18 0.23(3) 0.23(3) 0.37(3) 0.03(2) 0.03(2) 0.01(2)
C19 0.091(19) 0.080(15) 0.33(4) 0.01(3) 0.06(3) 0.003(14)
C20 0.113(6) 0.143(7) 0.184(7) 0.041(6) 0.061(6) 0.043(6)
C52 0.113(6) 0.142(7) 0.183(7) 0.042(6) 0.061(6) 0.044(6)
C43 0.110(6) 0.141(6) 0.181(7) 0.043(6) 0.062(6) 0.045(5)
C44 0.110(6) 0.141(6) 0.181(7) 0.044(6) 0.062(6) 0.045(5)
C53 0.112(6) 0.142(6) 0.182(7) 0.043(6) 0.062(6) 0.044(6)
C27 0.056(8) 0.212(14) 0.114(9) -0.030(11) 0.023(6) -0.002(8)
C28 0.053(8) 0.210(14) 0.112(9) -0.030(11) 0.024(6) -0.002(8)
C29 0.052(8) 0.209(14) 0.111(9) -0.031(11) 0.025(6) -0.002(8)
C30 0.052(8) 0.209(14) 0.113(9) -0.031(11) 0.028(7) -0.001(8)
C41 0.110(6) 0.141(6) 0.181(7) 0.043(6) 0.062(6) 0.046(5)
C42 0.057(8) 0.212(14) 0.114(9) -0.030(11) 0.021(6) -0.001(8)
C31 0.269(12) 0.103(5) 0.121(6) 0.024(5) 0.095(7) 0.021(7)
C32 0.132(6) 0.128(6) 0.092(5) -0.019(4) 0.005(4) 0.010(5)
C33 0.132(11) 0.115(10) 0.089(8) -0.001(8) -0.007(8) -0.012(9)
C34 0.114(10) 0.116(10) 0.161(13) -0.050(10) -0.040(9) 0.025(9)
C35 0.134(12) 0.154(13) 0.130(12) -0.040(10) 0.028(10) 0.004(11)
C36 0.166(15) 0.239(18) 0.087(10) -0.050(11) 0.022(10) -0.007(14)
C37 0.099(11) 0.23(2) 0.194(18) 0.006(17) -0.039(11) 0.017(14)
C38 0.187(16) 0.132(12) 0.099(10) -0.025(9) 0.034(11) 0.016(12)
C39 0.142(15) 0.26(3) 0.163(17) -0.131(19) -0.013(13) -0.031(18)
C40 0.110(14) 0.127(16) 0.49(4) 0.06(2) 0.03(2) 0.018(15)

loop_
_atom_type_symbol
_atom_type_description
_atom_type_scat_dispersion_real
_atom_type_scat_dispersion_imag
_atom_type_scat_source
C C 0.0181 0.0091 'International Tables Vol C Tables 4.2.6.8 and 6.1.1.4'
H H 0.0000 0.0000 'International Tables Vol C Tables 4.2.6.8 and 6.1.1.4'
Cl Cl 0.3639 0.7018 'International Tables Vol C Tables 4.2.6.8 and 6.1.1.4'
N N 0.0311 0.0180 'International Tables Vol C Tables 4.2.6.8 and 6.1.1.4'
Y Y -0.2670 2.0244 'International Tables Vol C Tables 4.2.6.8 and 6.1.1.4'

loop_
_exptl_crystal_face_index_h
_exptl_crystal_face_index_k
_exptl_crystal_face_index_l
_exptl_crystal_face_perp_dist
-11 7 7 0.0621
8 8 13 0.0882
16 -3 0 0.0458
6 -9 -11 0.0449
-12 7 5 0.0646
16 -2 1 0.0454
10 -8 -8 0.0442
3 10 4 0.0917
0 5 22 0.0821
-3 -7 19 0.0523
-2 -10 -8 0.0367
2 0 -26 0.0373
3 7 -19 0.0486
-1 3 24 0.0737

loop_
_geom_angle_atom_site_label_1
_geom_angle_atom_site_label_2
_geom_angle_atom_site_label_3
_geom_angle
_geom_angle_site_symmetry_1
_geom_angle_site_symmetry_3
_geom_angle_publ_flag
Cl1 Y1 H2 96.1(10) . . ?
Cl1 Y1 C21 117.67(7) . . ?
Cl1 Y1 C22 89.56(7) . . ?
Cl1 Y1 C23 79.03(8) . . ?
Cl1 Y1 C24 93.80(7) . . ?
Cl1 Y1 C25 121.42(7) . . ?
Cl1 Y1 C26 137.26(7) . . ?
N1 Y1 H2 150.2(10) . . ?
N1 Y1 Cl1 110.95(7) . . ?
N1 Y1 C21 64.58(9) . . ?
N1 Y1 C22 79.64(9) . . ?
N1 Y1 C23 107.69(10) . . ?
N1 Y1 C24 123.88(10) . . ?
N1 Y1 C25 109.15(9) . . ?
N1 Y1 C26 80.97(9) . . ?
N2 Y1 H2 19.3(10) . . ?
N2 Y1 Cl1 104.41(7) . . ?
N2 Y1 N1 133.75(10) . . ?
N2 Y1 C21 122.05(9) . . ?
N2 Y1 C22 130.18(9) . . ?
N2 Y1 C23 107.49(10) . . ?
N2 Y1 C24 81.09(9) . . ?
N2 Y1 C25 74.26(9) . . ?
N2 Y1 C26 92.88(9) . . ?
C21 Y1 H2 114.0(10) . . ?
C21 Y1 C22 28.97(9) . . ?
C21 Y1 C23 50.44(10) . . ?
C21 Y1 C24 59.31(9) . . ?
C21 Y1 C25 50.65(9) . . ?
C21 Y1 C26 29.41(8) . . ?
C22 Y1 H2 113.8(10) . . ?
C22 Y1 C23 28.06(9) . . ?
C22 Y1 C24 50.00(9) . . ?
C22 Y1 C25 58.17(9) . . ?
C23 Y1 H2 89.0(10) . . ?
C23 Y1 C24 27.81(9) . . ?
C24 Y1 H2 63.8(10) . . ?
C25 Y1 H2 63.4(10) . . ?
C25 Y1 C23 48.85(10) . . ?
C25 Y1 C24 27.66(10) . . ?
C26 Y1 H2 87.6(10) . . ?
C26 Y1 C22 51.06(9) . . ?
C26 Y1 C23 58.43(10) . . ?
C26 Y1 C24 50.13(9) . . ?
C26 Y1 C25 28.20(9) . . ?
Y1 N1 H1 118(3) . . ?
C1 N1 Y1 131.5(2) . . ?
C1 N1 H1 111(3) . . ?
Y1 N2 H2 103(3) . . ?
C7 N2 Y1 144.2(2) . . ?
C7 N2 H2 112(3) . . ?
N1 C1 C2 117.8(3) . . ?
N1 C1 C6 124.8(3) . . ?
C2 C1 C6 117.3(3) . . ?
H1AA C1A H1AB 109.5 . . ?
H1AA C1A H1AC 109.5 . . ?
H1AB C1A H1AC 109.5 . . ?
C126 C1A H1AA 109.5 . . ?
C126 C1A H1AB 109.5 . . ?
C126 C1A H1AC 109.5 . . ?
H1BA C1B H1BB 109(4) . . ?
H1BA C1B H1BC 104(4) . . ?
H1BB C1B H1BC 111(4) . . ?
C126 C1B H1BA 114(3) . . ?
C126 C1B H1BB 113(3) . . ?
C126 C1B H1BC 106(2) . . ?
C1 C2 C21 116.1(3) . . ?
C3 C2 C1 121.9(3) . . ?
C3 C2 C21 121.9(3) . . ?
C2 C3 H3 119.9 . . ?
C4 C3 C2 120.2(3) . . ?
C4 C3 H3 119.9 . . ?
C3 C4 H4 120.7 . . ?
C3 C4 C5 118.6(3) . . ?
C5 C4 H4 120.7 . . ?
C4 C5 H5 121(2) . . ?
C4 C5 C6 123.2(3) . . ?
C6 C5 H5 116(2) . . ?
C1 C6 C61 124.4(3) . . ?
C5 C6 C1 118.4(3) . . ?
C5 C6 C61 117.0(3) . . ?
N2 C7 C8 119.4(3) . . ?
N2 C7 C12 121.8(3) . . ?
C8 C7 C12 118.8(3) . . ?
C7 C8 C81 121.1(3) . . ?
C9 C8 C7 119.2(3) . . ?
C9 C8 C81 119.6(3) . . ?
C8 C9 H9 120(2) . . ?
C10 C9 C8 121.7(3) . . ?
C10 C9 H9 118(2) . . ?
C9 C10 H10 120(2) . . ?
C9 C10 C11 118.8(3) . . ?
C11 C10 H10 121(2) . . ?
C10 C11 H11 119.2 . . ?
C12 C11 C10 121.6(3) . . ?
C12 C11 H11 119.2 . . ?
C7 C12 C121 120.3(3) . . ?
C11 C12 C7 119.5(3) . . ?
C11 C12 C121 120.0(3) . . ?
C2 C21 Y1 109.60(19) . . ?
C22 C21 Y1 78.94(18) . . ?
C22 C21 C2 119.5(3) . . ?
C22 C21 C26 119.5(3) . . ?
C26 C21 Y1 76.85(17) . . ?
C26 C21 C2 120.7(3) . . ?
C21 C22 Y1 72.10(17) . . ?
C21 C22 C221 120.1(3) . . ?
C23 C22 Y1 77.34(19) . . ?
C23 C22 C21 118.9(3) . . ?
C23 C22 C221 121.0(3) . . ?
C221 C22 Y1 124.0(2) . . ?
Y1 C23 H23 116(2) . . ?
C22 C23 Y1 74.59(18) . . ?
C22 C23 H23 115(2) . . ?
C22 C23 C24 121.9(3) . . ?
C24 C23 Y1 76.74(18) . . ?
C24 C23 H23 123(2) . . ?
C23 C24 Y1 75.44(18) . . ?
C23 C24 C241 123.7(3) . . ?
C25 C24 Y1 74.26(18) . . ?
C25 C24 C23 118.1(3) . . ?
C25 C24 C241 118.1(3) . . ?
C241 C24 Y1 123.4(2) . . ?
Y1 C25 H25 117(2) . . ?
C24 C25 Y1 78.08(18) . . ?
C24 C25 H25 118(2) . . ?
C24 C25 C26 122.7(3) . . ?
C26 C25 Y1 73.87(17) . . ?
C26 C25 H25 120(2) . . ?
C21 C26 Y1 73.73(17) . . ?
C21 C26 C261 120.5(3) . . ?
C25 C26 Y1 77.93(18) . . ?
C25 C26 C21 118.8(3) . . ?
C25 C26 C261 120.7(3) . . ?
C261 C26 Y1 120.0(2) . . ?
H45A C45 H45B 109.5 . . ?
H45A C45 H45C 109.5 . . ?
H45B C45 H45C 109.5 . . ?
C51 C45 H45A 109.5 . . ?
C51 C45 H45B 109.5 . . ?
C51 C45 H45C 109.5 . . ?
C47 C46 H46 108.0 . . ?
C47 C46 C49 111.8(3) . . ?
C47 C46 C124 110.9(4) . . ?
C49 C46 H46 108.0 . . ?
C124 C46 H46 108.0 . . ?
C124 C46 C49 110.1(3) . . ?
C46 C47 H47A 109.5 . . ?
C46 C47 H47B 109.5 . . ?
C46 C47 H47C 109.5 . . ?
H47A C47 H47B 109.5 . . ?
H47A C47 H47C 109.5 . . ?
H47B C47 H47C 109.5 . . ?
C121 C48 C126 122.1(3) . . ?
C125 C48 C121 119.0(3) . . ?
C125 C48 C126 118.8(3) . . ?
C123 C49 C46 121.2(3) . . ?
C123 C49 C125 117.6(3) . . ?
C125 C49 C46 121.0(3) . . ?
C121 C50 C51 121.2(3) . . ?
C123 C50 C51 119.7(3) . . ?
C123 C50 C121 118.9(3) . . ?
C45 C51 H51 108.0 . . ?
C50 C51 C45 113.9(3) . . ?
C50 C51 H51 108.0 . . ?
C50 C51 C122 109.8(3) . . ?
C122 C51 C45 109.1(3) . . ?
C122 C51 H51 108.0 . . ?
C62 C61 C6 119.1(3) . . ?
C66 C61 C6 121.6(3) . . ?
C66 C61 C62 118.7(3) . . ?
C61 C62 C621 123.0(3) . . ?
C63 C62 C61 118.1(3) . . ?
C63 C62 C621 118.8(3) . . ?
C62 C63 H63 118.3 . . ?
C64 C63 C62 123.4(4) . . ?
C64 C63 H63 118.3 . . ?
C63 C64 C65 117.7(3) . . ?
C63 C64 C641 134.5(6) . . ?
C63 C64 C642 108.6(6) . . ?
C65 C64 C641 107.9(6) . . ?
C65 C64 C642 133.5(6) . . ?
C64 C65 H65 118.8 . . ?
C64 C65 C66 122.3(4) . . ?
C66 C65 H65 118.8 . . ?
C61 C66 C661 122.7(3) . . ?
C65 C66 C61 119.7(4) . . ?
C65 C66 C661 117.6(4) . . ?
C82 C81 C8 119.8(3) . . ?
C86 C81 C8 121.4(3) . . ?
C86 C81 C82 118.4(3) . . ?
C81 C82 C821 121.0(3) . . ?
C83 C82 C81 119.2(3) . . ?
C83 C82 C821 119.5(3) . . ?
C82 C83 H83 117.3(18) . . ?
C84 C83 C82 122.4(3) . . ?
C84 C83 H83 120.3(18) . . ?
C83 C84 C841 123.2(3) . . ?
C85 C84 C83 117.1(3) . . ?
C85 C84 C841 119.6(3) . . ?
C84 C85 H85 116(2) . . ?
C86 C85 C84 122.6(3) . . ?
C86 C85 H85 121(2) . . ?
C81 C86 C861 121.8(3) . . ?
C85 C86 C81 120.3(3) . . ?
C85 C86 C861 117.8(3) . . ?
C48 C121 C12 118.7(3) . . ?
C48 C121 C50 119.6(3) . . ?
C50 C121 C12 121.6(3) . . ?
C51 C122 H12A 109.5 . . ?
C51 C122 H12B 109.5 . . ?
C51 C122 H12C 109.5 . . ?
H12A C122 H12B 109.5 . . ?
H12A C122 H12C 109.5 . . ?
H12B C122 H12C 109.5 . . ?
C49 C123 C50 122.5(3) . . ?
C49 C123 H123 118.7 . . ?
C50 C123 H123 118.7 . . ?
C46 C124 H12D 109.5 . . ?
C46 C124 H12E 109.5 . . ?
C46 C124 H12F 109.5 . . ?
H12D C124 H12E 109.5 . . ?
H12D C124 H12F 109.5 . . ?
H12E C124 H12F 109.5 . . ?
C48 C125 C49 122.2(3) . . ?
C48 C125 H125 118.9 . . ?
C49 C125 H125 118.9 . . ?
C1A C126 H126 107.6 . . ?
C1B C126 C1A 112.0(3) . . ?
C1B C126 H126 107.6 . . ?
C48 C126 C1A 111.9(3) . . ?
C48 C126 C1B 109.9(3) . . ?
C48 C126 H126 107.6 . . ?
C22 C221 H221 107.9 . . ?
C22 C221 C223 108.5(3) . . ?
C222 C221 C22 114.7(3) . . ?
C222 C221 H221 107.9 . . ?
C222 C221 C223 109.6(3) . . ?
C223 C221 H221 107.9 . . ?
C221 C222 H22A 109.5 . . ?
C221 C222 H22B 109.5 . . ?
C221 C222 H22C 109.5 . . ?
H22A C222 H22B 109.5 . . ?
H22A C222 H22C 109.5 . . ?
H22B C222 H22C 109.5 . . ?
C221 C223 H22D 109.5 . . ?
C221 C223 H22E 109.5 . . ?
C221 C223 H22F 109.5 . . ?
H22D C223 H22E 109.5 . . ?
H22D C223 H22F 109.5 . . ?
H22E C223 H22F 109.5 . . ?
C24 C241 H241 107.6 . . ?
C24 C241 C242 108.2(3) . . ?
C242 C241 H241 107.6 . . ?
C243 C241 C24 114.5(3) . . ?
C243 C241 H241 107.6 . . ?
C243 C241 C242 111.2(3) . . ?
C241 C242 H24A 109.5 . . ?
C241 C242 H24B 109.5 . . ?
C241 C242 H24C 109.5 . . ?
H24A C242 H24B 109.5 . . ?
H24A C242 H24C 109.5 . . ?
H24B C242 H24C 109.5 . . ?
C241 C243 H24D 109.5 . . ?
C241 C243 H24E 109.5 . . ?
C241 C243 H24F 109.5 . . ?
H24D C243 H24E 109.5 . . ?
H24D C243 H24F 109.5 . . ?
H24E C243 H24F 109.5 . . ?
C26 C261 H261 108.0 . . ?
C26 C261 C262 109.3(3) . . ?
C26 C261 C263 113.0(3) . . ?
C262 C261 H261 108.0 . . ?
C262 C261 C263 110.5(3) . . ?
C263 C261 H261 108.0 . . ?
C261 C262 H26A 109.5 . . ?
C261 C262 H26B 109.5 . . ?
C261 C262 H26C 109.5 . . ?
H26A C262 H26B 109.5 . . ?
H26A C262 H26C 109.5 . . ?
H26B C262 H26C 109.5 . . ?
C261 C263 H26D 109.5 . . ?
C261 C263 H26E 109.5 . . ?
C261 C263 H26F 109.5 . . ?
H26D C263 H26E 109.5 . . ?
H26D C263 H26F 109.5 . . ?
H26E C263 H26F 109.5 . . ?
C62 C621 H621 108.0 . . ?
C62 C621 C622 112.3(3) . . ?
C62 C621 C623 111.2(3) . . ?
C622 C621 H621 108.0 . . ?
C622 C621 C623 109.3(3) . . ?
C623 C621 H621 108.0 . . ?
C621 C622 H62A 109.5 . . ?
C621 C622 H62B 109.5 . . ?
C621 C622 H62C 109.5 . . ?
H62A C622 H62B 109.5 . . ?
H62A C622 H62C 109.5 . . ?
H62B C622 H62C 109.5 . . ?
C621 C623 H62D 109.5 . . ?
C621 C623 H62E 109.5 . . ?
C621 C623 H62F 109.5 . . ?
H62D C623 H62E 109.5 . . ?
H62D C623 H62F 109.5 . . ?
H62E C623 H62F 109.5 . . ?
C64 C641 H641 109.7 . . ?
C644 C641 C64 110.4(7) . . ?
C644 C641 H641 109.7 . . ?
C646 C641 C64 106.9(9) . . ?
C646 C641 H641 109.7 . . ?
C646 C641 C644 110.5(8) . . ?
C64 C642 H642 107.5 . . ?
C643 C642 C64 106.0(9) . . ?
C643 C642 H642 107.5 . . ?
C645 C642 C64 115.0(8) . . ?
C645 C642 H642 107.5 . . ?
C645 C642 C643 113.0(11) . . ?
C642 C643 H64A 109.5 . . ?
C642 C643 H64B 109.5 . . ?
C642 C643 H64C 109.5 . . ?
H64A C643 H64B 109.5 . . ?
H64A C643 H64C 109.5 . . ?
H64B C643 H64C 109.5 . . ?
C641 C644 H64D 109.5 . . ?
C641 C644 H64E 109.5 . . ?
C641 C644 H64F 109.5 . . ?
H64D C644 H64E 109.5 . . ?
H64D C644 H64F 109.5 . . ?
H64E C644 H64F 109.5 . . ?
C642 C645 H64G 109.5 . . ?
C642 C645 H64H 109.5 . . ?
C642 C645 H64I 109.5 . . ?
H64G C645 H64H 109.5 . . ?
H64G C645 H64I 109.5 . . ?
H64H C645 H64I 109.5 . . ?
C641 C646 H64J 109.5 . . ?
C641 C646 H64K 109.5 . . ?
C641 C646 H64L 109.5 . . ?
H64J C646 H64K 109.5 . . ?
H64J C646 H64L 109.5 . . ?
H64K C646 H64L 109.5 . . ?
C66 C661 H661 108.1 . . ?
C66 C661 C662 112.9(3) . . ?
C66 C661 C663 110.9(4) . . ?
C662 C661 H661 108.1 . . ?
C662 C661 C663 108.7(3) . . ?
C663 C661 H661 108.1 . . ?
C661 C662 H66A 109.5 . . ?
C661 C662 H66B 109.5 . . ?
C661 C662 H66C 109.5 . . ?
H66A C662 H66B 109.5 . . ?
H66A C662 H66C 109.5 . . ?
H66B C662 H66C 109.5 . . ?
C661 C663 H66D 109.5 . . ?
C661 C663 H66E 109.5 . . ?
C661 C663 H66F 109.5 . . ?
H66D C663 H66E 109.5 . . ?
H66D C663 H66F 109.5 . . ?
H66E C663 H66F 109.5 . . ?
C82 C821 H821 107.7 . . ?
C82 C821 C823 114.3(3) . . ?
C822 C821 C82 111.0(3) . . ?
C822 C821 H821 107.7 . . ?
C822 C821 C823 108.3(3) . . ?
C823 C821 H821 107.7 . . ?
C821 C822 H82A 109.5 . . ?
C821 C822 H82B 109.5 . . ?
C821 C822 H82C 109.5 . . ?
H82A C822 H82B 109.5 . . ?
H82A C822 H82C 109.5 . . ?
H82B C822 H82C 109.5 . . ?
C821 C823 H82D 109.5 . . ?
C821 C823 H82E 109.5 . . ?
C821 C823 H82F 109.5 . . ?
H82D C823 H82E 109.5 . . ?
H82D C823 H82F 109.5 . . ?
H82E C823 H82F 109.5 . . ?
C84 C841 H841 107.4 . . ?
C84 C841 C842 111.0(3) . . ?
C84 C841 C843 114.1(3) . . ?
C842 C841 H841 107.4 . . ?
C843 C841 H841 107.4 . . ?
C843 C841 C842 109.3(3) . . ?
C841 C842 H84A 109.5 . . ?
C841 C842 H84B 109.5 . . ?
C841 C842 H84C 109.5 . . ?
H84A C842 H84B 109.5 . . ?
H84A C842 H84C 109.5 . . ?
H84B C842 H84C 109.5 . . ?
C841 C843 H84D 109.5 . . ?
C841 C843 H84E 109.5 . . ?
C841 C843 H84F 109.5 . . ?
H84D C843 H84E 109.5 . . ?
H84D C843 H84F 109.5 . . ?
H84E C843 H84F 109.5 . . ?
C86 C861 H861 108.0 . . ?
C862 C861 C86 110.5(3) . . ?
C862 C861 H861 108.0 . . ?
C863 C861 C86 112.1(3) . . ?
C863 C861 H861 108.0 . . ?
C863 C861 C862 110.2(3) . . ?
C861 C862 H86A 109(3) . . ?
C861 C862 H86B 111(3) . . ?
C861 C862 H86C 109(2) . . ?
H86A C862 H86B 104(4) . . ?
H86A C862 H86C 115(4) . . ?
H86B C862 H86C 108(4) . . ?
C861 C863 H86D 109.5 . . ?
C861 C863 H86E 109.5 . . ?
C861 C863 H86F 109.5 . . ?
H86D C863 H86E 109.5 . . ?
H86D C863 H86F 109.5 . . ?
H86E C863 H86F 109.5 . . ?
H13A C13 H13B 109.5 . . ?
H13A C13 H13C 109.5 . . ?
H13B C13 H13C 109.5 . . ?
C14 C13 H13A 109.6 . . ?
C14 C13 H13B 108.9 . . ?
C14 C13 H13C 109.9 . . ?
C13 C14 H14A 108.7 . . ?
C13 C14 H14B 108.7 . . ?
C13 C14 C15 114.3(15) . . ?
H14A C14 H14B 107.6 . . ?
C15 C14 H14A 108.7 . . ?
C15 C14 H14B 108.7 . . ?
C14 C15 H15A 107.7 . . ?
C14 C15 H15B 107.7 . . ?
H15A C15 H15B 107.1 . . ?
C16 C15 C14 118.6(13) . . ?
C16 C15 H15A 107.7 . . ?
C16 C15 H15B 107.7 . . ?
C15 C16 H16A 108.5 . . ?
C15 C16 H16B 108.5 . . ?
C15 C16 C17 115.1(18) . . ?
H16A C16 H16B 107.5 . . ?
C17 C16 H16A 108.5 . . ?
C17 C16 H16B 108.5 . . ?
C16 C17 H17A 108.0 . . ?
C16 C17 H17B 108.0 . . ?
H17A C17 H17B 107.3 . . ?
C18 C17 C16 117.0(19) . . ?
C18 C17 H17A 108.0 . . ?
C18 C17 H17B 108.0 . . ?
C17 C18 H18A 108.4 . . ?
C17 C18 H18B 111.9 . . ?
C17 C18 H18C 108.1 . . ?
H18A C18 H18B 109.5 . . ?
H18A C18 H18C 109.5 . . ?
H18B C18 H18C 109.5 . . ?
H19A C19 H19B 109.5 . . ?
H19A C19 H19C 109.4 . . ?
H19B C19 H19C 109.4 . . ?
C20 C19 H19A 108.6 . . ?
C20 C19 H19B 107.9 . . ?
C20 C19 H19C 111.9 . . ?
C19 C20 H20A 111.1 . . ?
C19 C20 H20B 111.1 . . ?
H20A C20 H20B 109.1 . . ?
C52 C20 C19 103(3) . . ?
C52 C20 H20A 111.1 . . ?
C52 C20 H20B 111.1 . . ?
C20 C52 H52A 109.0 . . ?
C20 C52 H52B 109.1 . . ?
H52A C52 H52B 107.9 . . ?
C53 C52 C20 101.4(18) . . ?
C53 C52 H52A 149.5 . . ?
C53 C52 H52B 58.3 . . ?
H43A C43 H43B 109.1 . . ?
C44 C43 H43A 111.1 . . ?
C44 C43 H43B 111.1 . . ?
C53 C43 H43A 111.1 . . ?
C53 C43 H43B 111.1 . . ?
C53 C43 C44 103(2) . . ?
C43 C44 H44A 90.6 . . ?
C43 C44 H44B 131.7 . . ?
C43 C44 H44C 103.8 . . ?
H44A C44 H44B 109.5 . . ?
H44A C44 H44C 109.4 . . ?
H44B C44 H44C 109.5 . . ?
C52 C53 H52B 40.5 . . ?
C52 C53 H53A 111.4 . . ?
C52 C53 H53B 111.4 . . ?
H52B C53 H53A 147.6 . . ?
H52B C53 H53B 78.3 . . ?
C43 C53 C52 102(2) . . ?
C43 C53 H52B 93.6 . . ?
C43 C53 H53A 111.4 . . ?
C43 C53 H53B 111.4 . . ?
H53A C53 H53B 109.3 . . ?
C28 C27 C42 106(2) . . ?
C27 C28 H28A 109.8 . . ?
C27 C28 H28B 109.8 . . ?
H28A C28 H28B 108.3 . . ?
C29 C28 C27 109.3(19) . . ?
C29 C28 H28A 109.8 . . ?
C29 C28 H28B 109.8 . . ?
C28 C29 H29A 108.9 . . ?
C28 C29 H29B 109.1 . . ?
C28 C29 C30 113.0(17) . . ?
H29A C29 H29B 107.8 . . ?
C30 C29 H29A 108.6 . . ?
C30 C29 H29B 109.3 . . ?
C29 C30 H30A 109.5 . . ?
C29 C30 H30B 109.5 . . ?
C29 C30 H30C 109.5 . . ?
H30A C30 H30B 109.5 . . ?
H30A C30 H30C 109.5 . . ?
H30B C30 H30C 109.5 . . ?
H41A C41 H41B 109.6 . . ?
H41A C41 H41C 109.5 . . ?
H41B C41 H41C 109.5 . . ?
C42 C41 H41A 85.7 . . ?
C42 C41 H41B 129.6 . . ?
C42 C41 H41C 109.6 . . ?
C27 C42 H42A 109.6 . . ?
C27 C42 H42B 109.6 . . ?
C41 C42 C27 110(3) . . ?
C41 C42 H42A 109.6 . . ?
C41 C42 H42B 109.6 . . ?
H42A C42 H42B 108.2 . . ?
H31A C31 H31B 109.5 . . ?
H31A C31 H31C 109.5 . . ?
H31B C31 H31C 109.5 . . ?
C32 C31 H31A 109.5 . . ?
C32 C31 H31B 109.5 . . ?
C32 C31 H31C 109.5 . . ?
C31 C32 H32C 109.6 . . ?
C31 C32 H32D 109.6 . . ?
C31 C32 H32A 108.2 . . ?
C31 C32 H32B 108.2 . . ?
C31 C32 C33 110.5(9) . . ?
C31 C32 C34 116.3(11) . . ?
H32C C32 H32D 108.1 . . ?
H32A C32 H32B 107.4 . . ?
C33 C32 H32C 109.6 . . ?
C33 C32 H32D 109.6 . . ?
C34 C32 H32A 108.2 . . ?
C34 C32 H32B 108.2 . . ?
C32 C33 H33A 108.6 . . ?
C32 C33 H33B 108.6 . . ?
C32 C33 C35 114.5(13) . . ?
H33A C33 H33B 107.6 . . ?
C35 C33 H33A 108.6 . . ?
C35 C33 H33B 108.6 . . ?
C32 C34 H34A 108.2 . . ?
C32 C34 H34B 108.2 . . ?
C32 C34 C36 116.6(15) . . ?
H34A C34 H34B 107.3 . . ?
C36 C34 H34A 108.2 . . ?
C36 C34 H34B 108.2 . . ?
C33 C35 H35A 109.0 . . ?
C33 C35 H35B 109.0 . . ?
H35A C35 H35B 107.8 . . ?
C38 C35 C33 113.1(14) . . ?
C38 C35 H35A 109.0 . . ?
C38 C35 H35B 109.0 . . ?
C37 C36 C34 120.7(19) . . ?
C36 C37 H37A 113.6 . . ?
C36 C37 H37B 113.6 . . ?
C36 C37 C40 90(2) . . ?
H37A C37 H37B 110.8 . . ?
C40 C37 H37A 113.6 . . ?
C40 C37 H37B 113.6 . . ?
C35 C38 H38A 111.1 . . ?
C35 C38 H38B 111.1 . . ?
C35 C38 C39 103.4(16) . . ?
H38A C38 H38B 109.0 . . ?
C39 C38 H38A 111.1 . . ?
C39 C38 H38B 111.1 . . ?
C38 C39 H39A 109.5 . . ?
C38 C39 H39B 109.5 . . ?
C38 C39 H39C 109.5 . . ?
H39A C39 H39B 109.5 . . ?
H39A C39 H39C 109.5 . . ?
H39B C39 H39C 109.5 . . ?

loop_
_geom_bond_atom_site_label_1
_geom_bond_atom_site_label_2
_geom_bond_distance
_geom_bond_site_symmetry_2
_geom_bond_publ_flag
Y1 H2 2.56(5) . ?
Y1 Cl1 2.5071(8) . ?
Y1 N1 2.249(2) . ?
Y1 N2 2.213(2) . ?
Y1 C21 2.782(3) . ?
Y1 C22 2.869(3) . ?
Y1 C23 2.904(3) . ?
Y1 C24 2.920(3) . ?
Y1 C25 2.873(3) . ?
Y1 C26 2.822(3) . ?
N1 H1 0.88(4) . ?
N1 C1 1.386(4) . ?
N2 H2 0.87(5) . ?
N2 C7 1.383(4) . ?
C1 C2 1.417(4) . ?
C1 C6 1.424(4) . ?
C1A H1AA 0.9600 . ?
C1A H1AB 0.9600 . ?
C1A H1AC 0.9600 . ?
C1A C126 1.530(5) . ?
C1B H1BA 1.03(5) . ?
C1B H1BB 0.97(5) . ?
C1B H1BC 0.97(4) . ?
C1B C126 1.524(5) . ?
C2 C3 1.384(4) . ?
C2 C21 1.488(4) . ?
C3 H3 0.9300 . ?
C3 C4 1.381(5) . ?
C4 H4 0.9300 . ?
C4 C5 1.383(5) . ?
C5 H5 0.98(4) . ?
C5 C6 1.393(4) . ?
C6 C61 1.501(4) . ?
C7 C8 1.414(4) . ?
C7 C12 1.423(4) . ?
C8 C9 1.401(4) . ?
C8 C81 1.495(4) . ?
C9 H9 1.03(4) . ?
C9 C10 1.382(5) . ?
C10 H10 0.99(4) . ?
C10 C11 1.390(5) . ?
C11 H11 0.9300 . ?
C11 C12 1.388(4) . ?
C12 C121 1.504(4) . ?
C21 C22 1.416(5) . ?
C21 C26 1.423(4) . ?
C22 C23 1.400(5) . ?
C22 C221 1.523(4) . ?
C23 H23 0.97(4) . ?
C23 C24 1.400(5) . ?
C24 C25 1.386(5) . ?
C24 C241 1.524(4) . ?
C25 H25 0.99(4) . ?
C25 C26 1.388(4) . ?
C26 C261 1.517(5) . ?
C45 H45A 0.9600 . ?
C45 H45B 0.9600 . ?
C45 H45C 0.9600 . ?
C45 C51 1.536(5) . ?
C46 H46 0.9800 . ?
C46 C47 1.511(6) . ?
C46 C49 1.527(5) . ?
C46 C124 1.519(6) . ?
C47 H47A 0.9600 . ?
C47 H47B 0.9600 . ?
C47 H47C 0.9600 . ?
C48 C121 1.405(4) . ?
C48 C125 1.390(5) . ?
C48 C126 1.517(4) . ?
C49 C123 1.374(5) . ?
C49 C125 1.399(5) . ?
C50 C51 1.512(5) . ?
C50 C121 1.407(4) . ?
C50 C123 1.399(5) . ?
C51 H51 0.9800 . ?
C51 C122 1.528(5) . ?
C61 C62 1.427(5) . ?
C61 C66 1.405(5) . ?
C62 C63 1.400(5) . ?
C62 C621 1.517(5) . ?
C63 H63 0.9300 . ?
C63 C64 1.367(7) . ?
C64 C65 1.383(7) . ?
C64 C641 1.572(11) . ?
C64 C642 1.578(11) . ?
C65 H65 0.9300 . ?
C65 C66 1.391(5) . ?
C66 C661 1.526(6) . ?
C81 C82 1.423(4) . ?
C81 C86 1.404(4) . ?
C82 C83 1.401(4) . ?
C82 C821 1.522(4) . ?
C83 H83 0.99(3) . ?
C83 C84 1.397(5) . ?
C84 C85 1.390(4) . ?
C84 C841 1.520(4) . ?
C85 H85 0.95(4) . ?
C85 C86 1.385(4) . ?
C86 C861 1.537(4) . ?
C122 H12A 0.9600 . ?
C122 H12B 0.9600 . ?
C122 H12C 0.9600 . ?
C123 H123 0.9300 . ?
C124 H12D 0.9600 . ?
C124 H12E 0.9600 . ?
C124 H12F 0.9600 . ?
C125 H125 0.9300 . ?
C126 H126 0.9800 . ?
C221 H221 0.9800 . ?
C221 C222 1.515(6) . ?
C221 C223 1.527(6) . ?
C222 H22A 0.9600 . ?
C222 H22B 0.9600 . ?
C222 H22C 0.9600 . ?
C223 H22D 0.9600 . ?
C223 H22E 0.9600 . ?
C223 H22F 0.9600 . ?
C241 H241 0.9800 . ?
C241 C242 1.549(5) . ?
C241 C243 1.481(6) . ?
C242 H24A 0.9600 . ?
C242 H24B 0.9600 . ?
C242 H24C 0.9600 . ?
C243 H24D 0.9600 . ?
C243 H24E 0.9600 . ?
C243 H24F 0.9600 . ?
C261 H261 0.9800 . ?
C261 C262 1.524(5) . ?
C261 C263 1.530(5) . ?
C262 H26A 0.9600 . ?
C262 H26B 0.9600 . ?
C262 H26C 0.9600 . ?
C263 H26D 0.9600 . ?
C263 H26E 0.9600 . ?
C263 H26F 0.9600 . ?
C621 H621 0.9800 . ?
C621 C622 1.526(5) . ?
C621 C623 1.533(5) . ?
C622 H62A 0.9600 . ?
C622 H62B 0.9600 . ?
C622 H62C 0.9600 . ?
C623 H62D 0.9600 . ?
C623 H62E 0.9600 . ?
C623 H62F 0.9600 . ?
C641 H641 0.9800 . ?
C641 C644 1.540(12) . ?
C641 C646 1.487(13) . ?
C642 H642 0.9800 . ?
C642 C643 1.517(15) . ?
C642 C645 1.496(15) . ?
C643 H64A 0.9600 . ?
C643 H64B 0.9600 . ?
C643 H64C 0.9600 . ?
C644 H64D 0.9600 . ?
C644 H64E 0.9600 . ?
C644 H64F 0.9600 . ?
C645 H64G 0.9600 . ?
C645 H64H 0.9600 . ?
C645 H64I 0.9600 . ?
C646 H64J 0.9600 . ?
C646 H64K 0.9600 . ?
C646 H64L 0.9600 . ?
C661 H661 0.9800 . ?
C661 C662 1.531(6) . ?
C661 C663 1.537(6) . ?
C662 H66A 0.9600 . ?
C662 H66B 0.9600 . ?
C662 H66C 0.9600 . ?
C663 H66D 0.9600 . ?
C663 H66E 0.9600 . ?
C663 H66F 0.9600 . ?
C821 H821 0.9800 . ?
C821 C822 1.521(5) . ?
C821 C823 1.534(4) . ?
C822 H82A 0.9600 . ?
C822 H82B 0.9600 . ?
C822 H82C 0.9600 . ?
C823 H82D 0.9600 . ?
C823 H82E 0.9600 . ?
C823 H82F 0.9600 . ?
C841 H841 0.9800 . ?
C841 C842 1.532(5) . ?
C841 C843 1.523(5) . ?
C842 H84A 0.9600 . ?
C842 H84B 0.9600 . ?
C842 H84C 0.9600 . ?
C843 H84D 0.9600 . ?
C843 H84E 0.9600 . ?
C843 H84F 0.9600 . ?
C861 H861 0.9800 . ?
C861 C862 1.536(5) . ?
C861 C863 1.521(5) . ?
C862 H86A 1.06(5) . ?
C862 H86B 0.89(5) . ?
C862 H86C 1.16(5) . ?
C863 H86D 0.9600 . ?
C863 H86E 0.9600 . ?
C863 H86F 0.9600 . ?
C13 H13A 0.9599 . ?
C13 H13B 0.9600 . ?
C13 H13C 0.9598 . ?
C13 C14 1.516(12) . ?
C14 H14A 0.9700 . ?
C14 H14B 0.9700 . ?
C14 C15 1.521(12) . ?
C15 H15A 0.9700 . ?
C15 H15B 0.9700 . ?
C15 C16 1.515(11) . ?
C16 H16A 0.9700 . ?
C16 H16B 0.9700 . ?
C16 C17 1.520(13) . ?
C17 H17A 0.9700 . ?
C17 H17B 0.9700 . ?
C17 C18 1.517(13) . ?
C18 H18A 0.9599 . ?
C18 H18B 0.9600 . ?
C18 H18C 0.9603 . ?
C19 H19A 0.9602 . ?
C19 H19B 0.9599 . ?
C19 H19C 0.9603 . ?
C19 C20 1.63(4) . ?
C20 H20A 0.9700 . ?
C20 H20B 0.9700 . ?
C20 C52 1.5211 . ?
C52 H52A 0.9703 . ?
C52 H52B 0.9692 . ?
C52 C53 1.475(18) . ?
C43 H43A 0.9700 . ?
C43 H43B 0.9700 . ?
C43 C44 1.462(18) . ?
C43 C53 1.443(19) . ?
C44 H44A 0.9598 . ?
C44 H44B 0.9599 . ?
C44 H44C 0.9602 . ?
C53 H52B 1.2694 . ?
C53 H53A 0.9700 . ?
C53 H53B 0.9700 . ?
C27 C28 1.41(2) . ?
C27 C42 1.43(2) . ?
C28 H28A 0.9700 . ?
C28 H28B 0.9700 . ?
C28 C29 1.346(18) . ?
C29 H29A 0.9701 . ?
C29 H29B 0.9700 . ?
C29 C30 1.39(2) . ?
C30 H30A 0.9600 . ?
C30 H30B 0.9600 . ?
C30 H30C 0.9600 . ?
C41 H41A 0.9596 . ?
C41 H41B 0.9598 . ?
C41 H41C 0.9604 . ?
C41 C42 1.38(4) . ?
C42 H42A 0.9700 . ?
C42 H42B 0.9700 . ?
C31 H31A 0.9600 . ?
C31 H31B 0.9600 . ?
C31 H31C 0.9600 . ?
C31 C32 1.414(9) . ?
C32 H32C 0.9700 . ?
C32 H32D 0.9700 . ?
C32 H32A 0.9700 . ?
C32 H32B 0.9700 . ?
C32 C33 1.569(16) . ?
C32 C34 1.465(16) . ?
C33 H33A 0.9700 . ?
C33 H33B 0.9700 . ?
C33 C35 1.58(2) . ?
C34 H34A 0.9700 . ?
C34 H34B 0.9700 . ?
C34 C36 1.67(3) . ?
C35 H35A 0.9700 . ?
C35 H35B 0.9700 . ?
C35 C38 1.53(2) . ?
C36 C37 1.44(3) . ?
C37 H37A 0.9700 . ?
C37 H37B 0.9700 . ?
C37 C40 1.44(3) . ?
C38 H38A 0.9700 . ?
C38 H38B 0.9700 . ?
C38 C39 1.57(3) . ?
C39 H39A 0.9600 . ?
C39 H39B 0.9600 . ?
C39 H39C 0.9600 . ?

loop_
_geom_torsion_atom_site_label_1
_geom_torsion_atom_site_label_2
_geom_torsion_atom_site_label_3
_geom_torsion_atom_site_label_4
_geom_torsion
_geom_torsion_site_symmetry_1
_geom_torsion_site_symmetry_2
_geom_torsion_site_symmetry_3
_geom_torsion_site_symmetry_4
_geom_torsion_publ_flag
Y1 N1 C1 C2 -7.6(4) . . . . ?
Y1 N1 C1 C6 170.1(2) . . . . ?
Y1 N2 C7 C8 13.0(5) . . . . ?
Y1 N2 C7 C12 -168.8(2) . . . . ?
Y1 C21 C22 C23 -63.8(3) . . . . ?
Y1 C21 C22 C221 119.5(3) . . . . ?
Y1 C21 C26 C25 65.9(3) . . . . ?
Y1 C21 C26 C261 -115.7(3) . . . . ?
Y1 C22 C23 C24 -63.2(3) . . . . ?
Y1 C22 C221 C222 -63.3(4) . . . . ?
Y1 C22 C221 C223 173.8(2) . . . . ?
Y1 C23 C24 C25 -62.9(3) . . . . ?
Y1 C23 C24 C241 120.7(3) . . . . ?
Y1 C24 C25 C26 -61.8(3) . . . . ?
Y1 C24 C241 C242 -160.8(2) . . . . ?
Y1 C24 C241 C243 74.6(4) . . . . ?
Y1 C25 C26 C21 -63.6(2) . . . . ?
Y1 C25 C26 C261 117.9(3) . . . . ?
Y1 C26 C261 C262 -177.6(2) . . . . ?
Y1 C26 C261 C263 58.9(3) . . . . ?
N1 C1 C2 C3 -176.1(3) . . . . ?
N1 C1 C2 C21 7.5(4) . . . . ?
N1 C1 C6 C5 175.8(3) . . . . ?
N1 C1 C6 C61 -10.0(5) . . . . ?
N2 C7 C8 C9 -176.0(3) . . . . ?
N2 C7 C8 C81 7.9(4) . . . . ?
N2 C7 C12 C11 176.8(3) . . . . ?
N2 C7 C12 C121 -7.0(4) . . . . ?
C1 C2 C3 C4 -1.8(5) . . . . ?
C1 C2 C21 Y1 -4.7(3) . . . . ?
C1 C2 C21 C22 83.4(4) . . . . ?
C1 C2 C21 C26 -90.7(4) . . . . ?
C1 C6 C61 C62 -66.4(4) . . . . ?
C1 C6 C61 C66 122.2(3) . . . . ?
C2 C1 C6 C5 -6.5(4) . . . . ?
C2 C1 C6 C61 167.7(3) . . . . ?
C2 C3 C4 C5 -2.0(5) . . . . ?
C2 C21 C22 Y1 -106.4(3) . . . . ?
C2 C21 C22 C23 -170.2(3) . . . . ?
C2 C21 C22 C221 13.1(5) . . . . ?
C2 C21 C26 Y1 105.2(3) . . . . ?
C2 C21 C26 C25 171.0(3) . . . . ?
C2 C21 C26 C261 -10.5(4) . . . . ?
C3 C2 C21 Y1 179.0(2) . . . . ?
C3 C2 C21 C22 -92.9(4) . . . . ?
C3 C2 C21 C26 92.9(4) . . . . ?
C3 C4 C5 C6 1.3(5) . . . . ?
C4 C5 C6 C1 3.0(5) . . . . ?
C4 C5 C6 C61 -171.6(3) . . . . ?
C5 C6 C61 C62 107.9(3) . . . . ?
C5 C6 C61 C66 -63.5(4) . . . . ?
C6 C1 C2 C3 6.0(4) . . . . ?
C6 C1 C2 C21 -170.3(3) . . . . ?
C6 C61 C62 C63 -170.5(3) . . . . ?
C6 C61 C62 C621 6.8(5) . . . . ?
C6 C61 C66 C65 169.8(3) . . . . ?
C6 C61 C66 C661 -8.4(5) . . . . ?
C7 C8 C9 C10 -2.0(5) . . . . ?
C7 C8 C81 C82 71.0(4) . . . . ?
C7 C8 C81 C86 -115.9(3) . . . . ?
C7 C12 C121 C48 -75.7(4) . . . . ?
C7 C12 C121 C50 107.5(3) . . . . ?
C8 C7 C12 C11 -5.0(4) . . . . ?
C8 C7 C12 C121 171.2(3) . . . . ?
C8 C9 C10 C11 -2.7(5) . . . . ?
C8 C81 C82 C83 173.7(3) . . . . ?
C8 C81 C82 C821 -0.1(4) . . . . ?
C8 C81 C86 C85 -172.0(3) . . . . ?
C8 C81 C86 C861 5.4(4) . . . . ?
C9 C8 C81 C82 -105.1(3) . . . . ?
C9 C8 C81 C86 67.9(4) . . . . ?
C9 C10 C11 C12 3.5(5) . . . . ?
C10 C11 C12 C7 0.4(5) . . . . ?
C10 C11 C12 C121 -175.9(3) . . . . ?
C11 C12 C121 C48 100.5(3) . . . . ?
C11 C12 C121 C50 -76.3(4) . . . . ?
C12 C7 C8 C9 5.8(4) . . . . ?
C12 C7 C8 C81 -170.4(3) . . . . ?
C21 C2 C3 C4 174.4(3) . . . . ?
C21 C22 C23 Y1 61.1(3) . . . . ?
C21 C22 C23 C24 -2.1(5) . . . . ?
C21 C22 C221 C222 -151.1(3) . . . . ?
C21 C22 C221 C223 85.9(4) . . . . ?
C21 C26 C261 C262 -89.6(4) . . . . ?
C21 C26 C261 C263 146.9(3) . . . . ?
C22 C21 C26 Y1 -69.0(3) . . . . ?
C22 C21 C26 C25 -3.1(4) . . . . ?
C22 C21 C26 C261 175.3(3) . . . . ?
C22 C23 C24 Y1 62.1(3) . . . . ?
C22 C23 C24 C25 -0.8(5) . . . . ?
C22 C23 C24 C241 -177.2(3) . . . . ?
C23 C22 C221 C222 32.3(5) . . . . ?
C23 C22 C221 C223 -90.7(4) . . . . ?
C23 C24 C25 Y1 63.5(3) . . . . ?
C23 C24 C25 C26 1.7(5) . . . . ?
C23 C24 C241 C242 104.7(4) . . . . ?
C23 C24 C241 C243 -19.9(5) . . . . ?
C24 C25 C26 Y1 63.8(3) . . . . ?
C24 C25 C26 C21 0.2(5) . . . . ?
C24 C25 C26 C261 -178.3(3) . . . . ?
C25 C24 C241 C242 -71.7(4) . . . . ?
C25 C24 C241 C243 163.7(3) . . . . ?
C25 C26 C261 C262 88.9(4) . . . . ?
C25 C26 C261 C263 -34.6(4) . . . . ?
C26 C21 C22 Y1 67.8(3) . . . . ?
C26 C21 C22 C23 4.0(5) . . . . ?
C26 C21 C22 C221 -172.6(3) . . . . ?
C46 C49 C123 C50 -173.8(3) . . . . ?
C46 C49 C125 C48 172.4(3) . . . . ?
C47 C46 C49 C123 -117.1(4) . . . . ?
C47 C46 C49 C125 67.8(5) . . . . ?
C51 C50 C121 C12 0.5(4) . . . . ?
C51 C50 C121 C48 -176.3(3) . . . . ?
C51 C50 C123 C49 175.7(3) . . . . ?
C61 C62 C63 C64 0.8(5) . . . . ?
C61 C62 C621 C622 119.7(3) . . . . ?
C61 C62 C621 C623 -117.5(4) . . . . ?
C61 C66 C661 C662 -128.7(4) . . . . ?
C61 C66 C661 C663 108.9(4) . . . . ?
C62 C61 C66 C65 -1.6(5) . . . . ?
C62 C61 C66 C661 -179.8(3) . . . . ?
C62 C63 C64 C65 -2.1(6) . . . . ?
C62 C63 C64 C641 178.7(6) . . . . ?
C62 C63 C64 C642 173.3(5) . . . . ?
C63 C62 C621 C622 -63.1(4) . . . . ?
C63 C62 C621 C623 59.8(4) . . . . ?
C63 C64 C65 C66 1.7(6) . . . . ?
C63 C64 C641 C644 -111.1(8) . . . . ?
C63 C64 C641 C646 9.1(11) . . . . ?
C63 C64 C642 C643 161.8(7) . . . . ?
C63 C64 C642 C645 -72.6(12) . . . . ?
C64 C65 C66 C61 0.2(6) . . . . ?
C64 C65 C66 C661 178.5(4) . . . . ?
C65 C64 C641 C644 69.7(9) . . . . ?
C65 C64 C641 C646 -170.1(6) . . . . ?
C65 C64 C642 C643 -23.8(11) . . . . ?
C65 C64 C642 C645 101.9(12) . . . . ?
C65 C66 C661 C662 53.0(5) . . . . ?
C65 C66 C661 C663 -69.3(5) . . . . ?
C66 C61 C62 C63 1.1(5) . . . . ?
C66 C61 C62 C621 178.4(3) . . . . ?
C81 C8 C9 C10 174.2(3) . . . . ?
C81 C82 C83 C84 -2.4(5) . . . . ?
C81 C82 C821 C822 72.5(4) . . . . ?
C81 C82 C821 C823 -164.7(3) . . . . ?
C81 C86 C861 C862 -106.3(4) . . . . ?
C81 C86 C861 C863 130.3(3) . . . . ?
C82 C81 C86 C85 1.2(4) . . . . ?
C82 C81 C86 C861 178.5(3) . . . . ?
C82 C83 C84 C85 2.7(5) . . . . ?
C82 C83 C84 C841 -176.4(3) . . . . ?
C83 C82 C821 C822 -101.2(3) . . . . ?
C83 C82 C821 C823 21.6(4) . . . . ?
C83 C84 C85 C86 -1.0(5) . . . . ?
C83 C84 C841 C842 116.9(3) . . . . ?
C83 C84 C841 C843 -7.1(5) . . . . ?
C84 C85 C86 C81 -0.9(5) . . . . ?
C84 C85 C86 C861 -178.3(3) . . . . ?
C85 C84 C841 C842 -62.2(4) . . . . ?
C85 C84 C841 C843 173.8(3) . . . . ?
C85 C86 C861 C862 71.1(4) . . . . ?
C85 C86 C861 C863 -52.3(4) . . . . ?
C86 C81 C82 C83 0.4(4) . . . . ?
C86 C81 C82 C821 -173.3(3) . . . . ?
C121 C48 C125 C49 2.2(5) . . . . ?
C121 C48 C126 C1A 126.6(3) . . . . ?
C121 C48 C126 C1B -108.4(4) . . . . ?
C121 C50 C51 C45 -139.1(3) . . . . ?
C121 C50 C51 C122 98.2(3) . . . . ?
C121 C50 C123 C49 0.4(5) . . . . ?
C123 C49 C125 C48 -2.9(5) . . . . ?
C123 C50 C51 C45 45.8(4) . . . . ?
C123 C50 C51 C122 -76.9(4) . . . . ?
C123 C50 C121 C12 175.6(3) . . . . ?
C123 C50 C121 C48 -1.2(4) . . . . ?
C124 C46 C49 C123 119.2(4) . . . . ?
C124 C46 C49 C125 -55.9(5) . . . . ?
C125 C48 C121 C12 -177.0(3) . . . . ?
C125 C48 C121 C50 -0.1(5) . . . . ?
C125 C48 C126 C1A -57.5(4) . . . . ?
C125 C48 C126 C1B 67.5(4) . . . . ?
C125 C49 C123 C50 1.6(5) . . . . ?
C126 C48 C121 C12 -1.1(4) . . . . ?
C126 C48 C121 C50 175.8(3) . . . . ?
C126 C48 C125 C49 -173.8(3) . . . . ?
C221 C22 C23 Y1 -122.3(3) . . . . ?
C221 C22 C23 C24 174.5(3) . . . . ?
C241 C24 C25 Y1 -119.9(3) . . . . ?
C241 C24 C25 C26 178.3(3) . . . . ?
C621 C62 C63 C64 -176.6(3) . . . . ?
C641 C64 C65 C66 -179.0(5) . . . . ?
C641 C64 C642 C643 -9.5(12) . . . . ?
C641 C64 C642 C645 116(2) . . . . ?
C642 C64 C65 C66 -172.4(7) . . . . ?
C642 C64 C641 C644 -99.5(17) . . . . ?
C642 C64 C641 C646 20.7(12) . . . . ?
C821 C82 C83 C84 171.4(3) . . . . ?
C841 C84 C85 C86 178.1(3) . . . . ?
C13 C14 C15 C16 168(2) . . . . ?
C14 C15 C16 C17 -162(4) . . . . ?
C15 C16 C17 C18 175(3) . . . . ?
C19 C20 C52 C53 -171(2) . . . . ?
C20 C52 C53 C43 -173(3) . . . . ?
C44 C43 C53 C52 146(3) . . . . ?
C27 C28 C29 C30 22(4) . . . . ?
C28 C27 C42 C41 -180(3) . . . . ?
C42 C27 C28 C29 172(3) . . . . ?
C31 C32 C33 C35 -149.8(13) . . . . ?
C31 C32 C34 C36 154.1(13) . . . . ?
C32 C33 C35 C38 177.2(14) . . . . ?
C32 C34 C36 C37 -179.5(19) . . . . ?
C33 C32 C34 C36 -114(2) . . . . ?
C33 C35 C38 C39 73.1(19) . . . . ?
C34 C32 C33 C35 103(2) . . . . ?
C34 C36 C37 C40 -63(2) . . . . ?

loop_
_exptl_oxdiff_crystal_face_indexfrac_h
_exptl_oxdiff_crystal_face_indexfrac_k
_exptl_oxdiff_crystal_face_indexfrac_l
_exptl_oxdiff_crystal_face_x
_exptl_oxdiff_crystal_face_y
_exptl_oxdiff_crystal_face_z
-11.3655 7.2085 6.5088 -0.1830 -0.7655 0.6168
7.9917 7.6209 12.6283 0.0933 0.3833 0.9189
15.5152 -3.1885 0.1337 0.2313 0.9637 -0.1330
5.5887 -9.0483 -10.6626 0.1053 0.4437 -0.8900
-12.4371 6.5749 5.3419 -0.1966 -0.8216 0.5350
15.7900 -2.4504 1.2134 0.2332 0.9711 -0.0507
10.1897 -7.7657 -7.6020 0.1677 0.7022 -0.6919
2.7436 10.4114 3.9831 -0.3531 0.0836 0.9318
0.2372 5.4287 22.1362 0.4778 -0.1159 0.8708
-3.1469 -7.1109 18.6774 0.9473 -0.2273 -0.2258
-2.3692 -9.9976 -8.2854 0.1919 -0.0449 -0.9804
1.5016 -0.0848 -25.6483 -0.8424 0.2030 -0.4991
3.1545 7.1009 -18.6964 -0.9474 0.2279 0.2247
-0.5197 3.2712 24.4767 0.6554 -0.1584 0.7385
